data_7059854
loop_
_publ_author_name
'Petrus, Rafa\/l'
'Utko, J\'ozef'
'Sobota, Piotr'

_publ_section_title
;
 Structural analysis and catalytic activity of tetranuclear metal
 carboxylate clusters with a [KZn3(\m3-OH)(OOCCPh3)6] or
 [Zn4(\m4-O)(OOCCPh3)6] central motif
;
_journal_issue 32
_journal_name_full 'New Journal of Chemistry'
_journal_page_first 13771
_journal_page_last 13780
_journal_paper_doi 10.1039/D0NJ02540B
_journal_volume 44
_journal_year 2020
_chemical_formula_moiety 'C124 H96 N2 O13 Zn4, 5(C2 H3 N)'
_chemical_formula_sum 'C134 H111 N7 O13 Zn4'
_chemical_formula_weight 2288.77
_space_group_crystal_system triclinic
_space_group_IT_number 2
_space_group_name_Hall '-P 1'
_space_group_name_H-M_alt 'P -1'
_atom_sites_solution_hydrogens geom
_audit_creation_method SHELXL-2014/7
_audit_update_record
;
2020-04-14 deposited with the CCDC.	2020-07-30 downloaded from the CCDC.
;
_cell_angle_alpha 92.10(3)
_cell_angle_beta 97.87(3)
_cell_angle_gamma 112.25(3)
_cell_formula_units_Z 2
_cell_length_a 13.610(3)
_cell_length_b 15.338(4)
_cell_length_c 29.649(8)
_cell_measurement_reflns_used 17275
_cell_measurement_temperature 100(2)
_cell_measurement_theta_max 29.9922
_cell_measurement_theta_min 2.7938
_cell_volume 5648(3)
_computing_cell_refinement 'CrysAlis PRO (Agilent, 2011)'
_computing_data_collection 'CrysAlis PRO (Agilent, 2011)'
_computing_data_reduction 'CrysAlis PRO (Agilent, 2011)'
_computing_molecular_graphics 'DIAMOND  (Brandenburg, 2007)'
_computing_publication_material 'SHELXL-2014/7 (Sheldrick, 2014)'
_computing_structure_refinement 'SHELXL-2014/7 (Sheldrick, 2014)'
_computing_structure_solution 'SHELXS-2014/7 (Sheldrick, 2014)'
_diffrn_ambient_temperature 100(2)
_diffrn_measured_fraction_theta_full 0.993
_diffrn_measured_fraction_theta_max 0.987
_diffrn_measurement_device_type 'KUMA KM4 CCD \k-geometry diffractometer'
_diffrn_measurement_method \w
_diffrn_radiation_type MoK\a
_diffrn_radiation_wavelength 0.71073
_diffrn_reflns_av_R_equivalents 0.0525
_diffrn_reflns_av_unetI/netI 0.1044
_diffrn_reflns_Laue_measured_fraction_full 0.993
_diffrn_reflns_Laue_measured_fraction_max 0.987
_diffrn_reflns_limit_h_max 17
_diffrn_reflns_limit_h_min -17
_diffrn_reflns_limit_k_max 16
_diffrn_reflns_limit_k_min -19
_diffrn_reflns_limit_l_max 37
_diffrn_reflns_limit_l_min -37
_diffrn_reflns_number 49124
_diffrn_reflns_point_group_measured_fraction_full 0.993
_diffrn_reflns_point_group_measured_fraction_max 0.987
_diffrn_reflns_theta_full 25.500
_diffrn_reflns_theta_max 27.000
_diffrn_reflns_theta_min 2.799
_diffrn_source 'fine-focus sealed tube'
_exptl_absorpt_coefficient_mu 0.907
_exptl_absorpt_correction_T_max 0.907
_exptl_absorpt_correction_T_min 0.768
_exptl_absorpt_correction_type analytical
_exptl_absorpt_process_details
;
CrysAlisPro, Agilent Technologies,
Version 1.171.36.28 (release 01-02-2013 CrysAlis171 .NET)
(compiled Feb  1 2013,16:14:44)
Analytical numeric absorption correction using a multifaceted crystal
model based on expressions derived by R.C. Clark & J.S. Reid.
(Clark, R. C. & Reid, J. S. (1995). Acta Cryst. A51, 887-897)
;
_exptl_crystal_colour colourless
_exptl_crystal_density_diffrn 1.346
_exptl_crystal_description needle
_exptl_crystal_F_000 2376
_exptl_crystal_size_max 0.380
_exptl_crystal_size_mid 0.250
_exptl_crystal_size_min 0.120
_refine_diff_density_max 0.717
_refine_diff_density_min -0.817
_refine_diff_density_rms 0.088
_refine_ls_extinction_method none
_refine_ls_goodness_of_fit_ref 0.927
_refine_ls_hydrogen_treatment constr
_refine_ls_matrix_type full
_refine_ls_number_parameters 1426
_refine_ls_number_reflns 24365
_refine_ls_number_restraints 18
_refine_ls_restrained_S_all 0.927
_refine_ls_R_factor_all 0.0998
_refine_ls_R_factor_gt 0.0539
_refine_ls_shift/su_max 0.001
_refine_ls_shift/su_mean 0.000
_refine_ls_structure_factor_coef Fsqd
_refine_ls_weighting_details 'w=1/[\s^2^(Fo^2^)+(0.0635P)^2^] where P=(Fo^2^+2Fc^2^)/3'
_refine_ls_weighting_scheme calc
_refine_ls_wR_factor_gt 0.1167
_refine_ls_wR_factor_ref 0.1279
_reflns_Friedel_coverage 0.000
_reflns_number_gt 14784
_reflns_number_total 24365
_reflns_threshold_expression 'I > 2\s(I)'
_cod_data_source_file d0nj02540b2.cif
_cod_data_source_block 3
_cod_depositor_comments
;Adding full bibliography for 7059852--7059854.cif.

 Adding full bibliography for 7059852--7059854.cif.
;
_cod_database_code 7059854
_shelx_shelxl_version_number 2014/7
_shelx_space_group_comment
;
The symmetry employed for this shelxl refinement is uniquely defined
by the following loop, which should always be used as a source of
symmetry information in preference to the above space-group names.
They are only intended as comments.
;
_shelx_estimated_absorpt_t_min 0.724
_shelx_estimated_absorpt_t_max 0.899

loop_
_space_group_symop_operation_xyz
'x, y, z'
'-x, -y, -z'

loop_
_atom_site_label
_atom_site_type_symbol
_atom_site_fract_x
_atom_site_fract_y
_atom_site_fract_z
_atom_site_U_iso_or_equiv
_atom_site_adp_type
_atom_site_occupancy
_atom_site_site_symmetry_order
_atom_site_calc_flag
_atom_site_refinement_flags_posn
_atom_site_refinement_flags_adp
_atom_site_refinement_flags_occupancy
_atom_site_disorder_assembly
_atom_site_disorder_group
Zn1 Zn 0.66503(3) 0.28256(3) 0.23866(2) 0.01889(10) Uani 1 1 d . . . . .
Zn2 Zn 0.89984(3) 0.43919(3) 0.22975(2) 0.01781(10) Uani 1 1 d . . . . .
Zn3 Zn 0.78481(3) 0.46674(3) 0.31060(2) 0.01860(10) Uani 1 1 d . . . . .
Zn4 Zn 0.69595(3) 0.49343(3) 0.21092(2) 0.01754(10) Uani 1 1 d . . . . .
O01 O 0.76234(17) 0.42304(16) 0.24705(8) 0.0186(5) Uani 1 1 d . . . . .
O11 O 0.73160(18) 0.25654(17) 0.18308(8) 0.0220(6) Uani 1 1 d . . . . .
O12 O 0.91032(18) 0.33424(17) 0.19509(8) 0.0221(6) Uani 1 1 d . . . . .
C01 C 0.8232(3) 0.2657(2) 0.17673(12) 0.0183(8) Uani 1 1 d . . . . .
C02 C 0.8368(3) 0.1855(2) 0.14834(12) 0.0200(8) Uani 1 1 d . . . . .
C1A C 0.9146(3) 0.2206(3) 0.11409(12) 0.0220(8) Uani 1 1 d . . . . .
C2A C 0.9563(3) 0.1611(3) 0.09481(13) 0.0276(9) Uani 1 1 d . . . . .
H2A H 0.9400 0.0998 0.1047 0.033 Uiso 1 1 calc R U . . .
C3A C 1.0208(3) 0.1887(3) 0.06160(14) 0.0320(10) Uani 1 1 d . . . . .
H3A H 1.0483 0.1464 0.0491 0.038 Uiso 1 1 calc R U . . .
C4A C 1.0453(3) 0.2767(3) 0.04655(14) 0.0345(10) Uani 1 1 d . . . . .
H4A H 1.0912 0.2965 0.0243 0.041 Uiso 1 1 calc R U . . .
CA C 1.0023(3) 0.3363(3) 0.06430(13) 0.0312(9) Uani 1 1 d . . . . .
H5A H 1.0174 0.3969 0.0535 0.037 Uiso 1 1 calc R U . . .
C6A C 0.9375(3) 0.3087(3) 0.09761(12) 0.0221(8) Uani 1 1 d . . . . .
H6A H 0.9084 0.3505 0.1093 0.027 Uiso 1 1 calc R U . . .
C1B C 0.8765(3) 0.1354(2) 0.18700(12) 0.0214(8) Uani 1 1 d . . . . .
C2B C 0.8040(3) 0.0885(2) 0.21544(12) 0.0224(8) Uani 1 1 d . . . . .
H2B H 0.7322 0.0853 0.2094 0.027 Uiso 1 1 calc R U . . .
C3B C 0.8346(3) 0.0467(3) 0.25225(13) 0.0278(9) Uani 1 1 d . . . . .
H3B H 0.7841 0.0148 0.2713 0.033 Uiso 1 1 calc R U . . .
C4B C 0.9391(3) 0.0512(3) 0.26139(14) 0.0328(10) Uani 1 1 d . . . . .
H4B H 0.9600 0.0205 0.2860 0.039 Uiso 1 1 calc R U . . .
C5B C 1.0121(3) 0.1005(3) 0.23453(14) 0.0352(10) Uani 1 1 d . . . . .
H5B H 1.0843 0.1052 0.2412 0.042 Uiso 1 1 calc R U . . .
C6B C 0.9821(3) 0.1435(3) 0.19774(13) 0.0286(9) Uani 1 1 d . . . . .
H6B H 1.0340 0.1786 0.1799 0.034 Uiso 1 1 calc R U . . .
C1C C 0.7289(3) 0.1190(3) 0.11939(12) 0.0204(8) Uani 1 1 d . . . . .
C2C C 0.6631(3) 0.1564(3) 0.09375(13) 0.0283(9) Uani 1 1 d . . . . .
H2C H 0.6815 0.2229 0.0965 0.034 Uiso 1 1 calc R U . . .
C3C C 0.5714(3) 0.0983(3) 0.06445(13) 0.0331(10) Uani 1 1 d . . . . .
H3C H 0.5273 0.1252 0.0475 0.040 Uiso 1 1 calc R U . . .
C4C C 0.5433(3) 0.0024(3) 0.05955(14) 0.0375(11) Uani 1 1 d . . . . .
H4C H 0.4802 -0.0373 0.0394 0.045 Uiso 1 1 calc R U . . .
C5C C 0.6082(3) -0.0361(3) 0.08445(14) 0.0347(10) Uani 1 1 d . . . . .
H5C H 0.5900 -0.1025 0.0811 0.042 Uiso 1 1 calc R U . . .
C6C C 0.6998(3) 0.0220(3) 0.11421(13) 0.0252(8) Uani 1 1 d . . . . .
H6C H 0.7431 -0.0052 0.1313 0.030 Uiso 1 1 calc R U . . .
O21 O 0.58702(18) 0.28947(17) 0.29410(8) 0.0212(6) Uani 1 1 d . . . . .
O22 O 0.71290(18) 0.37896(17) 0.35221(8) 0.0205(5) Uani 1 1 d . . . . .
C03 C 0.6235(3) 0.3114(3) 0.33570(12) 0.0210(8) Uani 1 1 d . . . . .
C04 C 0.5628(3) 0.2491(2) 0.37063(12) 0.0211(8) Uani 1 1 d . . . . .
C1D C 0.6102(3) 0.1717(3) 0.37099(13) 0.0258(9) Uani 1 1 d . . . . .
C2D C 0.7090(3) 0.1878(3) 0.39858(13) 0.0289(9) Uani 1 1 d . . . . .
H2D H 0.7437 0.2437 0.4190 0.035 Uiso 1 1 calc R U . . .
C3D C 0.7561(3) 0.1221(3) 0.39613(15) 0.0379(11) Uani 1 1 d . . . . .
H3D H 0.8224 0.1329 0.4152 0.045 Uiso 1 1 calc R U . . .
C4D C 0.7071(4) 0.0407(3) 0.36594(16) 0.0435(12) Uani 1 1 d . . . . .
H4D H 0.7388 -0.0047 0.3647 0.052 Uiso 1 1 calc R U . . .
C5D C 0.6114(4) 0.0265(3) 0.33767(15) 0.0387(11) Uani 1 1 d . . . . .
H5D H 0.5780 -0.0282 0.3164 0.046 Uiso 1 1 calc R U . . .
C6D C 0.5639(3) 0.0922(3) 0.34030(14) 0.0319(10) Uani 1 1 d . . . . .
H6D H 0.4985 0.0819 0.3206 0.038 Uiso 1 1 calc R U . . .
C1E C 0.4392(3) 0.2086(3) 0.35670(12) 0.0248(9) Uani 1 1 d . . . . .
C2E C 0.3875(3) 0.2559(3) 0.33010(13) 0.0270(9) Uani 1 1 d . . . . .
H2E H 0.4285 0.3104 0.3166 0.032 Uiso 1 1 calc R U . . .
C3E C 0.2749(3) 0.2238(3) 0.32307(14) 0.0295(9) Uani 1 1 d . . . . .
H3E H 0.2400 0.2561 0.3045 0.035 Uiso 1 1 calc R U . . .
C4E C 0.2152(3) 0.1463(3) 0.34278(14) 0.0362(10) Uani 1 1 d . . . . .
H4E H 0.1390 0.1251 0.3382 0.043 Uiso 1 1 calc R U . . .
C5E C 0.2663(3) 0.0990(3) 0.36942(14) 0.0391(11) Uani 1 1 d . . . . .
H5E H 0.2248 0.0449 0.3830 0.047 Uiso 1 1 calc R U . . .
C6E C 0.3783(3) 0.1298(3) 0.37652(13) 0.0336(10) Uani 1 1 d . . . . .
H6E H 0.4127 0.0967 0.3949 0.040 Uiso 1 1 calc R U . . .
C1F C 0.5820(3) 0.3041(3) 0.41758(13) 0.0245(9) Uani 1 1 d . . . . .
C2F C 0.5836(3) 0.3953(3) 0.41991(13) 0.0292(9) Uani 1 1 d . . . . .
H2F H 0.5818 0.4258 0.3927 0.035 Uiso 1 1 calc R U . . .
C3F C 0.5877(3) 0.4428(3) 0.46167(15) 0.0408(11) Uani 1 1 d . . . . .
H3F H 0.5887 0.5051 0.4628 0.049 Uiso 1 1 calc R U . . .
C4F C 0.5904(3) 0.3984(4) 0.50149(14) 0.0424(12) Uani 1 1 d . . . . .
H4F H 0.5944 0.4304 0.5301 0.051 Uiso 1 1 calc R U . . .
C5F C 0.5874(3) 0.3082(4) 0.49925(14) 0.0403(11) Uani 1 1 d . . . . .
H5F H 0.5887 0.2775 0.5265 0.048 Uiso 1 1 calc R U . . .
C6F C 0.5825(3) 0.2611(3) 0.45797(13) 0.0307(10) Uani 1 1 d . . . . .
H6F H 0.5794 0.1982 0.4571 0.037 Uiso 1 1 calc R U . . .
O31 O 1.02169(18) 0.49895(17) 0.28037(8) 0.0226(6) Uani 1 1 d . . . . .
O32 O 0.93902(18) 0.53023(18) 0.33487(8) 0.0251(6) Uani 1 1 d . . . . .
C05 C 1.0223(3) 0.5434(3) 0.31706(12) 0.0191(8) Uani 1 1 d . . . . .
C06 C 1.1315(3) 0.6160(3) 0.34298(12) 0.0201(8) Uani 1 1 d . . . . .
C1G C 1.1827(3) 0.6989(3) 0.31405(12) 0.0201(8) Uani 1 1 d . . . . .
C2G C 1.1676(3) 0.6888(3) 0.26621(13) 0.0250(9) Uani 1 1 d . . . . .
H2G H 1.1218 0.6296 0.2500 0.030 Uiso 1 1 calc R U . . .
C3G C 1.2189(3) 0.7642(3) 0.24247(14) 0.0301(9) Uani 1 1 d . . . . .
H3G H 1.2079 0.7564 0.2100 0.036 Uiso 1 1 calc R U . . .
C4G C 1.2858(3) 0.8504(3) 0.26527(15) 0.0358(10) Uani 1 1 d . . . . .
H4G H 1.3192 0.9024 0.2486 0.043 Uiso 1 1 calc R U . . .
C5G C 1.3041(3) 0.8610(3) 0.31226(15) 0.0353(10) Uani 1 1 d . . . . .
H5G H 1.3520 0.9198 0.3283 0.042 Uiso 1 1 calc R U . . .
C6G C 1.2522(3) 0.7855(3) 0.33611(14) 0.0290(9) Uani 1 1 d . . . . .
H6G H 1.2648 0.7935 0.3686 0.035 Uiso 1 1 calc R U . . .
C1H C 1.1133(3) 0.6574(3) 0.38786(12) 0.0207(8) Uani 1 1 d . . . . .
C2H C 1.1642(3) 0.6496(3) 0.43053(12) 0.0242(8) Uani 1 1 d . . . . .
H2H H 1.2095 0.6150 0.4326 0.029 Uiso 1 1 calc R U . . .
C3H C 1.1501(3) 0.6915(3) 0.47018(13) 0.0317(10) Uani 1 1 d . . . . .
H3H H 1.1861 0.6858 0.4991 0.038 Uiso 1 1 calc R U . . .
C4H C 1.0842(3) 0.7412(3) 0.46770(14) 0.0327(10) Uani 1 1 d . . . . .
H4H H 1.0740 0.7695 0.4948 0.039 Uiso 1 1 calc R U . . .
C5H C 1.0330(3) 0.7498(3) 0.42564(13) 0.0294(9) Uani 1 1 d . . . . .
H5H H 0.9873 0.7839 0.4238 0.035 Uiso 1 1 calc R U . . .
C6H C 1.0478(3) 0.7090(3) 0.38622(13) 0.0241(8) Uani 1 1 d . . . . .
H6H H 1.0129 0.7162 0.3574 0.029 Uiso 1 1 calc R U . . .
C1I C 1.2062(3) 0.5619(3) 0.35359(11) 0.0185(8) Uani 1 1 d . . . . .
C2I C 1.1636(3) 0.4714(3) 0.36693(13) 0.0265(9) Uani 1 1 d . . . . .
H2I H 1.0882 0.4419 0.3666 0.032 Uiso 1 1 calc R U . . .
C3I C 1.2285(3) 0.4224(3) 0.38079(14) 0.0302(9) Uani 1 1 d . . . . .
H3I H 1.1975 0.3599 0.3894 0.036 Uiso 1 1 calc R U . . .
C4I C 1.3387(3) 0.4654(3) 0.38188(13) 0.0289(9) Uani 1 1 d . . . . .
H4I H 1.3837 0.4327 0.3914 0.035 Uiso 1 1 calc R U . . .
C5I C 1.3824(3) 0.5557(3) 0.36916(12) 0.0259(9) Uani 1 1 d . . . . .
H5I H 1.4581 0.5855 0.3704 0.031 Uiso 1 1 calc R U . . .
C6I C 1.3172(3) 0.6040(3) 0.35450(12) 0.0242(8) Uani 1 1 d . . . . .
H6I H 1.3484 0.6657 0.3451 0.029 Uiso 1 1 calc R U . . .
O41 O 0.53568(18) 0.28442(17) 0.19466(8) 0.0232(6) Uani 1 1 d . . . . .
O42 O 0.55494(18) 0.42799(17) 0.17501(8) 0.0231(6) Uani 1 1 d . . . . .
C07 C 0.5000(3) 0.3408(3) 0.17794(12) 0.0191(8) Uani 1 1 d . . . . .
C08 C 0.3783(3) 0.3061(2) 0.15749(12) 0.0190(8) Uani 1 1 d . . . . .
C1J C 0.3156(3) 0.2008(3) 0.16339(13) 0.0235(8) Uani 1 1 d . . . . .
C2J C 0.3254(3) 0.1688(3) 0.20672(14) 0.0286(9) Uani 1 1 d . . . . .
H2J H 0.3756 0.2103 0.2313 0.034 Uiso 1 1 calc R U . . .
C3J C 0.2629(3) 0.0775(3) 0.21420(16) 0.0339(10) Uani 1 1 d . . . . .
H3J H 0.2710 0.0567 0.2438 0.041 Uiso 1 1 calc R U . . .
C4J C 0.1892(3) 0.0163(3) 0.17946(17) 0.0388(11) Uani 1 1 d . . . . .
H4J H 0.1472 -0.0465 0.1849 0.047 Uiso 1 1 calc R U . . .
C5J C 0.1765(3) 0.0460(3) 0.13719(17) 0.0385(11) Uani 1 1 d . . . . .
H5J H 0.1249 0.0039 0.1132 0.046 Uiso 1 1 calc R U . . .
C6J C 0.2390(3) 0.1383(3) 0.12879(14) 0.0294(9) Uani 1 1 d . . . . .
H6J H 0.2290 0.1584 0.0992 0.035 Uiso 1 1 calc R U . . .
C1K C 0.3261(3) 0.3592(3) 0.18491(12) 0.0205(8) Uani 1 1 d . . . . .
C2K C 0.3736(3) 0.4057(3) 0.22820(13) 0.0258(9) Uani 1 1 d . . . . .
H2K H 0.4442 0.4114 0.2404 0.031 Uiso 1 1 calc R U . . .
C3K C 0.3192(3) 0.4437(3) 0.25364(14) 0.0313(9) Uani 1 1 d . . . . .
H3K H 0.3529 0.4746 0.2833 0.038 Uiso 1 1 calc R U . . .
C4K C 0.2173(3) 0.4376(3) 0.23695(14) 0.0320(10) Uani 1 1 d . . . . .
H4K H 0.1808 0.4647 0.2546 0.038 Uiso 1 1 calc R U . . .
C5K C 0.1690(3) 0.3912(3) 0.19393(14) 0.0303(9) Uani 1 1 d . . . . .
H5K H 0.0983 0.3858 0.1819 0.036 Uiso 1 1 calc R U . . .
C6K C 0.2228(3) 0.3526(3) 0.16843(13) 0.0240(8) Uani 1 1 d . . . . .
H6K H 0.1884 0.3208 0.1390 0.029 Uiso 1 1 calc R U . . .
C1L C 0.3787(3) 0.3292(3) 0.10726(12) 0.0216(8) Uani 1 1 d . . . . .
C2L C 0.3654(3) 0.4093(3) 0.09233(13) 0.0274(9) Uani 1 1 d . . . . .
H2L H 0.3485 0.4485 0.1129 0.033 Uiso 1 1 calc R U . . .
C3L C 0.3762(3) 0.4334(3) 0.04812(14) 0.0356(10) Uani 1 1 d . . . . .
H3L H 0.3672 0.4888 0.0386 0.043 Uiso 1 1 calc R U . . .
C4L C 0.4002(3) 0.3761(3) 0.01794(14) 0.0381(11) Uani 1 1 d . . . . .
H4L H 0.4074 0.3919 -0.0124 0.046 Uiso 1 1 calc R U . . .
C5L C 0.4136(3) 0.2957(3) 0.03212(14) 0.0367(11) Uani 1 1 d . . . . .
H5L H 0.4286 0.2557 0.0113 0.044 Uiso 1 1 calc R U . . .
C6L C 0.4050(3) 0.2737(3) 0.07660(13) 0.0282(9) Uani 1 1 d . . . . .
H6L H 0.4173 0.2199 0.0864 0.034 Uiso 1 1 calc R U . . .
O51 O 0.93571(18) 0.53517(17) 0.18547(8) 0.0227(6) Uani 1 1 d . . . . .
O52 O 0.79125(18) 0.57218(17) 0.17105(8) 0.0233(6) Uani 1 1 d . . . . .
C09 C 0.8794(3) 0.5706(3) 0.16218(12) 0.0206(8) Uani 1 1 d . . . . .
C10 C 0.9144(3) 0.6131(3) 0.11742(12) 0.0192(8) Uani 1 1 d . . . . .
C1M C 0.8824(3) 0.6985(3) 0.11072(12) 0.0226(8) Uani 1 1 d . . . . .
C2M C 0.9082(3) 0.7676(3) 0.14647(14) 0.0290(9) Uani 1 1 d . . . . .
H2M H 0.9393 0.7589 0.1758 0.035 Uiso 1 1 calc R U . . .
C3M C 0.8893(3) 0.8496(3) 0.14029(15) 0.0370(11) Uani 1 1 d . . . . .
H3M H 0.9073 0.8966 0.1652 0.044 Uiso 1 1 calc R U . . .
C4M C 0.8444(3) 0.8625(3) 0.09782(16) 0.0381(11) Uani 1 1 d . . . . .
H4M H 0.8332 0.9193 0.0933 0.046 Uiso 1 1 calc R U . . .
C5M C 0.8159(3) 0.7942(3) 0.06217(15) 0.0334(10) Uani 1 1 d . . . . .
H5M H 0.7839 0.8029 0.0330 0.040 Uiso 1 1 calc R U . . .
C6M C 0.8339(3) 0.7119(3) 0.06868(13) 0.0256(9) Uani 1 1 d . . . . .
H6M H 0.8126 0.6640 0.0440 0.031 Uiso 1 1 calc R U . . .
C1N C 0.8546(3) 0.5328(3) 0.07826(12) 0.0207(8) Uani 1 1 d . . . . .
C2N C 0.7529(3) 0.4631(3) 0.08001(13) 0.0278(9) Uani 1 1 d . . . . .
H2N H 0.7201 0.4633 0.1063 0.033 Uiso 1 1 calc R U . . .
C3N C 0.6996(3) 0.3936(3) 0.04382(13) 0.0298(9) Uani 1 1 d . . . . .
H3N H 0.6311 0.3464 0.0458 0.036 Uiso 1 1 calc R U . . .
C4N C 0.7446(3) 0.3923(3) 0.00534(13) 0.0287(9) Uani 1 1 d . . . . .
H4N H 0.7081 0.3444 -0.0193 0.034 Uiso 1 1 calc R U . . .
C5N C 0.8434(3) 0.4613(3) 0.00288(13) 0.0291(9) Uani 1 1 d . . . . .
H5N H 0.8745 0.4617 -0.0240 0.035 Uiso 1 1 calc R U . . .
C6N C 0.8987(3) 0.5307(3) 0.03903(12) 0.0242(8) Uani 1 1 d . . . . .
H6N H 0.9674 0.5772 0.0368 0.029 Uiso 1 1 calc R U . . .
C1O C 1.0372(3) 0.6450(3) 0.11866(12) 0.0217(8) Uani 1 1 d . . . . .
C2O C 1.0856(3) 0.5796(3) 0.12575(12) 0.0281(9) Uani 1 1 d . . . . .
H2O H 1.0435 0.5169 0.1314 0.034 Uiso 1 1 calc R U . . .
C3O C 1.1953(3) 0.6059(3) 0.12456(13) 0.0361(11) Uani 1 1 d . . . . .
H3O H 1.2273 0.5612 0.1301 0.043 Uiso 1 1 calc R U . . .
C4O C 1.2572(3) 0.6952(4) 0.11555(14) 0.0406(12) Uani 1 1 d . . . . .
H4O H 1.3314 0.7121 0.1142 0.049 Uiso 1 1 calc R U . . .
C5O C 1.2105(3) 0.7602(4) 0.10853(14) 0.0421(12) Uani 1 1 d . . . . .
H5O H 1.2533 0.8225 0.1026 0.051 Uiso 1 1 calc R U . . .
C6O C 1.1008(3) 0.7359(3) 0.11000(13) 0.0300(9) Uani 1 1 d . . . . .
H6O H 1.0699 0.7816 0.1051 0.036 Uiso 1 1 calc R U . . .
O61 O 0.7399(2) 0.57300(18) 0.32060(8) 0.0291(6) Uani 1 1 d . . . . .
O62 O 0.67325(19) 0.58826(18) 0.24994(8) 0.0242(6) Uani 1 1 d . . . . .
C11 C 0.7052(3) 0.6162(2) 0.29128(13) 0.0203(8) Uani 1 1 d . . . . .
C12 C 0.7104(3) 0.7165(2) 0.30700(12) 0.0206(8) Uani 1 1 d . . . . .
C1P C 0.6354(3) 0.7407(3) 0.27064(13) 0.0236(8) Uani 1 1 d . . . . .
C2P C 0.6708(3) 0.8165(3) 0.24528(14) 0.0318(10) Uani 1 1 d . . . . .
H2P H 0.7454 0.8552 0.2491 0.038 Uiso 1 1 calc R U . . .
C3P C 0.5979(3) 0.8370(3) 0.21389(15) 0.0390(11) Uani 1 1 d . . . . .
H3P H 0.6230 0.8898 0.1967 0.047 Uiso 1 1 calc R U . . .
C4P C 0.4889(3) 0.7805(3) 0.20782(16) 0.0411(11) Uani 1 1 d . . . . .
H4P H 0.4391 0.7953 0.1871 0.049 Uiso 1 1 calc R U . . .
C5P C 0.4536(3) 0.7027(3) 0.23220(15) 0.0364(11) Uani 1 1 d . . . . .
H5P H 0.3794 0.6626 0.2275 0.044 Uiso 1 1 calc R U . . .
C6P C 0.5250(3) 0.6828(3) 0.26328(14) 0.0291(9) Uani 1 1 d . . . . .
H6P H 0.4995 0.6292 0.2800 0.035 Uiso 1 1 calc R U . . .
C1Q C 0.8303(3) 0.7809(3) 0.30819(12) 0.0215(8) Uani 1 1 d . . . . .
C2Q C 0.8865(3) 0.8520(3) 0.34360(12) 0.0232(8) Uani 1 1 d . . . . .
H2Q H 0.8500 0.8631 0.3669 0.028 Uiso 1 1 calc R U . . .
C3Q C 0.9954(3) 0.9072(3) 0.34535(13) 0.0269(9) Uani 1 1 d . . . . .
H3Q H 1.0325 0.9549 0.3700 0.032 Uiso 1 1 calc R U . . .
C4Q C 1.0498(3) 0.8930(3) 0.31158(13) 0.0272(9) Uani 1 1 d . . . . .
H4Q H 1.1243 0.9299 0.3130 0.033 Uiso 1 1 calc R U . . .
C5Q C 0.9944(3) 0.8244(3) 0.27565(13) 0.0276(9) Uani 1 1 d . . . . .
H5Q H 1.0310 0.8149 0.2520 0.033 Uiso 1 1 calc R U . . .
C6Q C 0.8861(3) 0.7692(3) 0.27356(13) 0.0256(9) Uani 1 1 d . . . . .
H6Q H 0.8492 0.7229 0.2484 0.031 Uiso 1 1 calc R U . . .
C1R C 0.6798(3) 0.7245(3) 0.35448(13) 0.0260(9) Uani 1 1 d . . . . .
C2R C 0.7188(3) 0.6868(3) 0.39180(14) 0.0333(10) Uani 1 1 d . . . . .
H2R H 0.7607 0.6508 0.3873 0.040 Uiso 1 1 calc R U . . .
C3R C 0.6972(4) 0.7011(3) 0.43521(15) 0.0444(12) Uani 1 1 d . . . . .
H3R H 0.7242 0.6748 0.4601 0.053 Uiso 1 1 calc R U . . .
C4R C 0.6364(4) 0.7536(3) 0.44244(17) 0.0449(12) Uani 1 1 d . . . . .
H4R H 0.6210 0.7627 0.4721 0.054 Uiso 1 1 calc R U . . .
C5R C 0.5989(3) 0.7922(3) 0.40669(16) 0.0415(12) Uani 1 1 d . . . . .
H5R H 0.5586 0.8295 0.4116 0.050 Uiso 1 1 calc R U . . .
C6R C 0.6196(3) 0.7769(3) 0.36296(15) 0.0334(10) Uani 1 1 d . . . . .
H6R H 0.5917 0.8031 0.3383 0.040 Uiso 1 1 calc R U . . .
N1 N 0.7921(2) 0.2605(2) 0.28563(11) 0.0270(7) Uani 1 1 d . . . . .
C1S C 0.8646(3) 0.2521(3) 0.30628(13) 0.0274(9) Uani 1 1 d . . . . .
C2S C 0.9578(3) 0.2425(3) 0.33240(16) 0.0450(12) Uani 1 1 d . . . . .
H2S1 H 1.0210 0.2733 0.3178 0.067 Uiso 1 1 calc R U . . .
H2S2 H 0.9445 0.1752 0.3334 0.067 Uiso 1 1 calc R U . . .
H2S3 H 0.9708 0.2724 0.3636 0.067 Uiso 1 1 calc R U . . .
N2 N 0.5717(2) 0.1304(2) 0.22879(11) 0.0272(7) Uani 1 1 d . . . . .
C1T C 0.5116(3) 0.0729(3) 0.20102(15) 0.0320(10) Uani 1 1 d . . . . .
C2T C 0.4392(3) 0.0043(3) 0.16484(14) 0.0401(11) Uani 1 1 d . . . . .
H2T1 H 0.3891 0.0296 0.1491 0.060 Uiso 1 1 calc R U . . .
H2T2 H 0.3988 -0.0540 0.1778 0.060 Uiso 1 1 calc R U . . .
H2T3 H 0.4806 -0.0094 0.1430 0.060 Uiso 1 1 calc R U . . .
N3 N 0.4996(3) 0.7138(3) 0.07794(12) 0.0372(9) Uani 1 1 d . . . . .
C1U C 0.5416(3) 0.6811(3) 0.10359(15) 0.0316(10) Uani 1 1 d . . . . .
C2U C 0.5975(3) 0.6397(3) 0.13657(15) 0.0358(10) Uani 1 1 d . . . . .
H2U1 H 0.6738 0.6630 0.1336 0.054 Uiso 1 1 calc R U . . .
H2U2 H 0.5655 0.5706 0.1306 0.054 Uiso 1 1 calc R U . . .
H2U3 H 0.5906 0.6578 0.1677 0.054 Uiso 1 1 calc R U . . .
N4 N 0.9717(4) 0.3703(3) 0.43204(15) 0.0637(14) Uani 1 1 d . . . . .
C1V C 0.9357(4) 0.4258(4) 0.43732(16) 0.0531(15) Uani 1 1 d . . . . .
C2V C 0.8873(4) 0.4935(4) 0.44362(16) 0.0519(14) Uani 1 1 d . . . . .
H2V1 H 0.8095 0.4632 0.4332 0.078 Uiso 1 1 calc R U . . .
H2V2 H 0.9183 0.5471 0.4259 0.078 Uiso 1 1 calc R U . . .
H2V3 H 0.9012 0.5162 0.4761 0.078 Uiso 1 1 calc R U . . .
N5 N 0.5789(6) 0.0820(5) 0.5540(2) 0.122(2) Uani 1 1 d . . . . .
C1W C 0.6267(6) 0.0502(5) 0.5317(2) 0.081(2) Uani 1 1 d . . . . .
C2W C 0.6840(7) 0.0117(5) 0.5068(3) 0.111(3) Uani 1 1 d . . . . .
H2W1 H 0.7469 0.0111 0.5271 0.166 Uiso 1 1 calc R U . . .
H2W2 H 0.7076 0.0503 0.4817 0.166 Uiso 1 1 calc R U . . .
H2W3 H 0.6373 -0.0531 0.4943 0.166 Uiso 1 1 calc R U . . .
N61 N 0.8507(10) -0.0318(9) -0.0155(4) 0.107(4) Uiso 0.5 1 d D . P A 1
C1X1 C 0.8138(10) 0.0236(8) -0.0114(4) 0.059(3) Uiso 0.5 1 d D . P A 1
C2X1 C 0.7733(11) 0.0954(10) -0.0065(5) 0.065(4) Uiso 0.5 1 d D . P A 1
H2X1 H 0.7466 0.0928 0.0227 0.098 Uiso 0.5 1 calc R U P A 1
H2X2 H 0.7143 0.0857 -0.0317 0.098 Uiso 0.5 1 calc R U P A 1
H2X3 H 0.8309 0.1575 -0.0071 0.098 Uiso 0.5 1 calc R U P A 1
N62 N 0.7457(18) -0.0397(13) -0.0212(7) 0.197(8) Uiso 0.5 1 d D . P B 2
C1X2 C 0.7494(15) 0.0383(11) -0.0190(6) 0.110(6) Uiso 0.5 1 d D . P B 2
C2X2 C 0.7772(11) 0.1381(9) -0.0047(5) 0.069(4) Uiso 0.5 1 d D . P B 2
H2X4 H 0.7898 0.1480 0.0288 0.103 Uiso 0.5 1 calc R U P B 2
H2X5 H 0.7178 0.1563 -0.0170 0.103 Uiso 0.5 1 calc R U P B 2
H2X6 H 0.8425 0.1770 -0.0163 0.103 Uiso 0.5 1 calc R U P B 2
N71 N 1.076(2) 1.018(2) 0.5402(10) 0.254(12) Uiso 0.5 1 d D . P C 1
C1Y1 C 0.991(2) 0.956(2) 0.5257(10) 0.212(12) Uiso 0.5 1 d D . P C 1
C2Y1 C 0.894(2) 0.870(2) 0.5184(10) 0.247(14) Uiso 0.5 1 d D . P C 1
H2Y1 H 0.8321 0.8852 0.5218 0.371 Uiso 0.5 1 calc R U P C 1
H2Y2 H 0.9015 0.8265 0.5410 0.371 Uiso 0.5 1 calc R U P C 1
H2Y3 H 0.8846 0.8393 0.4876 0.371 Uiso 0.5 1 calc R U P C 1
N72 N 1.0424(15) 0.9654(14) 0.5672(6) 0.165(7) Uiso 0.5 1 d D . P D 2
C1Y2 C 0.9706(14) 0.8910(12) 0.5603(6) 0.112(5) Uiso 0.5 1 d D . P D 2
C2Y2 C 0.8811(14) 0.8055(12) 0.5425(7) 0.130(6) Uiso 0.5 1 d D . P D 2
H2Y4 H 0.8608 0.8068 0.5096 0.195 Uiso 0.5 1 calc R U P D 2
H2Y5 H 0.8202 0.7998 0.5580 0.195 Uiso 0.5 1 calc R U P D 2
H2Y6 H 0.9011 0.7512 0.5477 0.195 Uiso 0.5 1 calc R U P D 2

loop_
_atom_site_aniso_label
_atom_site_aniso_U_11
_atom_site_aniso_U_22
_atom_site_aniso_U_33
_atom_site_aniso_U_23
_atom_site_aniso_U_13
_atom_site_aniso_U_12
Zn1 0.0134(2) 0.0218(2) 0.0211(2) 0.00081(18) 0.00371(17) 0.00621(18)
Zn2 0.01224(19) 0.0224(2) 0.0188(2) 0.00010(18) 0.00341(16) 0.00666(17)
Zn3 0.0131(2) 0.0228(2) 0.0184(2) 0.00052(18) 0.00383(16) 0.00498(18)
Zn4 0.01241(19) 0.0216(2) 0.0189(2) 0.00110(18) 0.00384(16) 0.00660(17)
O01 0.0103(11) 0.0246(14) 0.0190(13) 0.0012(11) 0.0042(10) 0.0043(10)
O11 0.0175(13) 0.0285(14) 0.0227(14) -0.0014(11) 0.0040(10) 0.0119(11)
O12 0.0143(12) 0.0240(14) 0.0258(14) -0.0051(11) 0.0047(10) 0.0052(11)
C01 0.0200(18) 0.0183(19) 0.0205(19) 0.0050(15) 0.0077(15) 0.0100(16)
C02 0.0165(17) 0.0222(19) 0.023(2) 0.0000(16) 0.0019(15) 0.0099(16)
C1A 0.0152(17) 0.030(2) 0.021(2) -0.0025(17) 0.0042(15) 0.0091(16)
C2A 0.026(2) 0.031(2) 0.029(2) 0.0021(18) 0.0094(17) 0.0139(18)
C3A 0.028(2) 0.034(2) 0.037(2) -0.004(2) 0.0098(18) 0.0159(19)
C4A 0.031(2) 0.048(3) 0.028(2) 0.005(2) 0.0140(18) 0.015(2)
CA 0.035(2) 0.031(2) 0.028(2) 0.0071(18) 0.0113(18) 0.0106(19)
C6A 0.0235(19) 0.022(2) 0.021(2) -0.0015(16) 0.0047(16) 0.0089(16)
C1B 0.0212(19) 0.0195(19) 0.024(2) -0.0044(16) 0.0014(15) 0.0098(16)
C2B 0.0199(18) 0.0199(19) 0.028(2) -0.0025(16) 0.0043(16) 0.0083(16)
C3B 0.029(2) 0.027(2) 0.028(2) 0.0023(18) 0.0067(17) 0.0099(18)
C4B 0.036(2) 0.031(2) 0.034(2) 0.0039(19) 0.0020(19) 0.017(2)
C5B 0.027(2) 0.049(3) 0.038(3) 0.004(2) 0.0000(19) 0.025(2)
C6B 0.023(2) 0.033(2) 0.031(2) -0.0004(18) 0.0066(17) 0.0116(18)
C1C 0.0186(18) 0.026(2) 0.0183(19) -0.0012(16) 0.0064(15) 0.0093(16)
C2C 0.028(2) 0.028(2) 0.028(2) 0.0001(18) 0.0005(17) 0.0116(18)
C3C 0.029(2) 0.041(3) 0.030(2) -0.007(2) -0.0028(18) 0.018(2)
C4C 0.025(2) 0.045(3) 0.031(2) -0.009(2) -0.0005(18) 0.003(2)
C5C 0.038(2) 0.029(2) 0.032(2) -0.0054(19) 0.0081(19) 0.007(2)
C6C 0.025(2) 0.023(2) 0.027(2) -0.0009(17) 0.0038(16) 0.0087(17)
O21 0.0173(12) 0.0280(14) 0.0189(14) 0.0035(11) 0.0067(10) 0.0080(11)
O22 0.0150(12) 0.0226(13) 0.0205(13) 0.0018(11) 0.0038(10) 0.0033(11)
C03 0.0166(18) 0.027(2) 0.023(2) 0.0027(17) 0.0069(15) 0.0104(16)
C04 0.0147(17) 0.022(2) 0.023(2) 0.0015(16) 0.0065(15) 0.0018(15)
C1D 0.025(2) 0.025(2) 0.024(2) 0.0084(17) 0.0095(16) 0.0041(17)
C2D 0.0204(19) 0.031(2) 0.033(2) 0.0044(19) 0.0082(17) 0.0060(18)
C3D 0.027(2) 0.042(3) 0.043(3) 0.007(2) 0.007(2) 0.012(2)
C4D 0.043(3) 0.036(3) 0.061(3) 0.013(2) 0.017(2) 0.021(2)
C5D 0.044(3) 0.021(2) 0.047(3) 0.002(2) 0.006(2) 0.008(2)
C6D 0.028(2) 0.030(2) 0.035(2) 0.0071(19) 0.0052(18) 0.0078(19)
C1E 0.0173(18) 0.030(2) 0.021(2) -0.0027(17) 0.0035(15) 0.0030(17)
C2E 0.0180(18) 0.033(2) 0.028(2) -0.0008(18) 0.0086(16) 0.0070(17)
C3E 0.0208(19) 0.032(2) 0.035(2) -0.0032(19) 0.0010(17) 0.0112(18)
C4E 0.0152(19) 0.046(3) 0.039(3) -0.002(2) 0.0063(18) 0.0025(19)
C5E 0.022(2) 0.044(3) 0.034(2) 0.007(2) 0.0021(18) -0.006(2)
C6E 0.021(2) 0.042(3) 0.028(2) 0.009(2) 0.0028(17) 0.0015(19)
C1F 0.0095(16) 0.034(2) 0.025(2) -0.0029(18) 0.0044(15) 0.0029(16)
C2F 0.0168(19) 0.037(2) 0.026(2) -0.0007(19) 0.0053(16) 0.0017(18)
C3F 0.024(2) 0.053(3) 0.038(3) -0.014(2) 0.0106(19) 0.007(2)
C4F 0.023(2) 0.073(4) 0.024(2) -0.014(2) 0.0030(18) 0.012(2)
C5F 0.022(2) 0.073(4) 0.027(2) 0.003(2) 0.0039(17) 0.019(2)
C6F 0.0143(18) 0.048(3) 0.027(2) 0.003(2) 0.0046(16) 0.0084(18)
O31 0.0181(13) 0.0278(14) 0.0203(14) -0.0039(11) 0.0010(10) 0.0082(11)
O32 0.0142(12) 0.0325(15) 0.0223(14) -0.0020(12) 0.0058(10) 0.0015(11)
C05 0.0154(17) 0.023(2) 0.0174(19) 0.0041(16) -0.0001(14) 0.0068(15)
C06 0.0111(16) 0.026(2) 0.0186(19) 0.0005(16) 0.0012(14) 0.0028(15)
C1G 0.0133(17) 0.025(2) 0.022(2) 0.0037(16) 0.0056(15) 0.0064(16)
C2G 0.0166(18) 0.030(2) 0.028(2) 0.0044(18) 0.0055(16) 0.0086(17)
C3G 0.025(2) 0.042(3) 0.029(2) 0.011(2) 0.0117(17) 0.016(2)
C4G 0.035(2) 0.035(2) 0.048(3) 0.021(2) 0.023(2) 0.017(2)
C5G 0.030(2) 0.029(2) 0.045(3) 0.002(2) 0.015(2) 0.0062(19)
C6G 0.024(2) 0.030(2) 0.029(2) 0.0010(18) 0.0071(17) 0.0049(18)
C1H 0.0142(17) 0.023(2) 0.0208(19) 0.0005(16) 0.0053(15) 0.0019(15)
C2H 0.0154(18) 0.032(2) 0.023(2) -0.0002(17) -0.0004(15) 0.0074(17)
C3H 0.026(2) 0.046(3) 0.020(2) -0.0002(19) -0.0006(16) 0.011(2)
C4H 0.032(2) 0.039(2) 0.026(2) -0.0068(19) 0.0066(18) 0.013(2)
C5H 0.031(2) 0.032(2) 0.028(2) 0.0008(18) 0.0053(18) 0.0141(19)
C6H 0.0195(18) 0.029(2) 0.023(2) 0.0019(17) 0.0011(16) 0.0095(17)
C1I 0.0148(17) 0.025(2) 0.0137(18) -0.0014(15) -0.0008(14) 0.0074(16)
C2I 0.0157(18) 0.025(2) 0.037(2) 0.0024(18) 0.0022(16) 0.0063(16)
C3I 0.023(2) 0.026(2) 0.039(2) 0.0051(19) 0.0027(18) 0.0083(18)
C4I 0.025(2) 0.036(2) 0.030(2) -0.0001(19) 0.0015(17) 0.0174(19)
C5I 0.0148(18) 0.038(2) 0.023(2) -0.0049(18) 0.0007(15) 0.0106(17)
C6I 0.0182(18) 0.031(2) 0.022(2) 0.0014(17) 0.0064(15) 0.0066(17)
O41 0.0148(12) 0.0287(15) 0.0261(14) 0.0027(12) 0.0010(10) 0.0092(12)
O42 0.0134(12) 0.0237(14) 0.0301(15) 0.0042(12) 0.0016(11) 0.0053(11)
C07 0.0153(17) 0.025(2) 0.0163(18) -0.0018(16) 0.0037(14) 0.0067(16)
C08 0.0136(17) 0.0222(19) 0.0226(19) 0.0016(16) 0.0035(14) 0.0083(15)
C1J 0.0146(18) 0.023(2) 0.034(2) 0.0005(17) 0.0057(16) 0.0088(16)
C2J 0.0181(19) 0.035(2) 0.035(2) -0.0012(19) 0.0061(17) 0.0131(18)
C3J 0.023(2) 0.032(2) 0.051(3) 0.009(2) 0.0145(19) 0.0118(19)
C4J 0.026(2) 0.029(2) 0.063(3) 0.008(2) 0.015(2) 0.0102(19)
C5J 0.017(2) 0.033(2) 0.061(3) -0.008(2) 0.002(2) 0.0069(19)
C6J 0.0184(19) 0.032(2) 0.038(2) -0.0014(19) 0.0017(17) 0.0110(18)
C1K 0.0165(17) 0.024(2) 0.0208(19) 0.0025(16) 0.0051(15) 0.0071(16)
C2K 0.0190(19) 0.032(2) 0.026(2) 0.0010(18) 0.0045(16) 0.0092(17)
C3K 0.031(2) 0.033(2) 0.028(2) -0.0041(18) 0.0072(17) 0.0106(19)
C4K 0.027(2) 0.031(2) 0.043(3) 0.000(2) 0.0199(19) 0.0121(19)
C5K 0.021(2) 0.036(2) 0.040(2) 0.002(2) 0.0083(18) 0.0157(18)
C6K 0.0163(18) 0.030(2) 0.026(2) -0.0001(17) 0.0054(15) 0.0080(16)
C1L 0.0126(17) 0.027(2) 0.022(2) -0.0037(16) 0.0011(14) 0.0052(16)
C2L 0.026(2) 0.036(2) 0.023(2) 0.0034(18) 0.0046(16) 0.0138(18)
C3L 0.031(2) 0.040(3) 0.036(3) 0.012(2) 0.0065(19) 0.013(2)
C4L 0.026(2) 0.057(3) 0.022(2) 0.004(2) 0.0021(18) 0.007(2)
C5L 0.024(2) 0.053(3) 0.029(2) -0.006(2) 0.0028(18) 0.011(2)
C6L 0.0200(19) 0.039(2) 0.027(2) -0.0017(18) -0.0015(16) 0.0150(18)
O51 0.0149(12) 0.0289(14) 0.0249(14) 0.0085(12) 0.0050(11) 0.0080(11)
O52 0.0187(13) 0.0293(15) 0.0254(14) 0.0078(12) 0.0073(11) 0.0114(11)
C09 0.0130(17) 0.026(2) 0.0192(19) 0.0000(16) 0.0058(15) 0.0023(16)
C10 0.0162(17) 0.025(2) 0.0171(18) 0.0038(16) 0.0059(14) 0.0077(16)
C1M 0.0154(17) 0.027(2) 0.023(2) 0.0021(17) 0.0096(15) 0.0035(16)
C2M 0.027(2) 0.028(2) 0.029(2) 0.0005(18) 0.0085(17) 0.0064(18)
C3M 0.035(2) 0.031(2) 0.041(3) -0.009(2) 0.015(2) 0.006(2)
C4M 0.038(2) 0.029(2) 0.051(3) 0.008(2) 0.015(2) 0.014(2)
C5M 0.032(2) 0.029(2) 0.043(3) 0.008(2) 0.0068(19) 0.0152(19)
C6M 0.024(2) 0.025(2) 0.028(2) 0.0022(17) 0.0070(17) 0.0093(17)
C1N 0.0193(18) 0.028(2) 0.0190(19) 0.0047(16) 0.0034(15) 0.0130(16)
C2N 0.023(2) 0.036(2) 0.023(2) 0.0027(18) 0.0075(16) 0.0091(18)
C3N 0.0207(19) 0.031(2) 0.032(2) -0.0018(19) 0.0034(17) 0.0045(18)
C4N 0.030(2) 0.025(2) 0.028(2) -0.0028(17) -0.0029(17) 0.0111(18)
C5N 0.029(2) 0.037(2) 0.024(2) 0.0006(18) 0.0060(17) 0.0159(19)
C6N 0.0175(18) 0.028(2) 0.026(2) 0.0011(17) 0.0023(15) 0.0081(17)
C1O 0.0152(17) 0.032(2) 0.0147(18) 0.0002(16) 0.0062(14) 0.0051(16)
C2O 0.025(2) 0.039(2) 0.023(2) 0.0010(18) 0.0066(16) 0.0154(19)
C3O 0.025(2) 0.062(3) 0.028(2) -0.004(2) 0.0039(18) 0.025(2)
C4O 0.0141(19) 0.073(3) 0.030(2) -0.004(2) 0.0051(17) 0.012(2)
C5O 0.020(2) 0.061(3) 0.029(2) 0.002(2) 0.0088(18) -0.004(2)
C6O 0.0192(19) 0.041(2) 0.024(2) 0.0048(19) 0.0060(16) 0.0048(18)
O61 0.0400(16) 0.0294(15) 0.0230(14) 0.0032(12) 0.0074(12) 0.0185(13)
O62 0.0244(14) 0.0305(15) 0.0225(14) -0.0038(12) 0.0014(11) 0.0173(12)
C11 0.0135(17) 0.0198(19) 0.028(2) 0.0016(17) 0.0083(15) 0.0054(15)
C12 0.0123(17) 0.0204(19) 0.027(2) 0.0006(16) 0.0034(15) 0.0037(15)
C1P 0.0172(18) 0.024(2) 0.030(2) -0.0045(17) 0.0067(16) 0.0082(16)
C2P 0.019(2) 0.033(2) 0.039(2) 0.001(2) -0.0023(18) 0.0095(18)
C3P 0.036(2) 0.026(2) 0.052(3) 0.009(2) -0.004(2) 0.012(2)
C4P 0.030(2) 0.035(3) 0.058(3) 0.000(2) -0.011(2) 0.018(2)
C5P 0.018(2) 0.030(2) 0.056(3) -0.007(2) -0.0022(19) 0.0064(18)
C6P 0.0167(19) 0.026(2) 0.044(3) -0.0056(19) 0.0059(17) 0.0078(17)
C1Q 0.0172(18) 0.0216(19) 0.028(2) 0.0022(16) 0.0035(15) 0.0098(16)
C2Q 0.0222(19) 0.024(2) 0.023(2) 0.0038(16) 0.0038(16) 0.0085(17)
C3Q 0.0225(19) 0.021(2) 0.030(2) 0.0004(17) -0.0015(17) 0.0029(17)
C4Q 0.0135(18) 0.025(2) 0.038(2) 0.0052(18) 0.0009(17) 0.0028(16)
C5Q 0.0204(19) 0.035(2) 0.032(2) 0.0066(19) 0.0124(17) 0.0130(18)
C6Q 0.0215(19) 0.031(2) 0.023(2) -0.0004(17) 0.0060(16) 0.0093(17)
C1R 0.0203(19) 0.022(2) 0.032(2) -0.0011(17) 0.0091(17) 0.0032(16)
C2R 0.037(2) 0.033(2) 0.030(2) -0.0020(19) 0.0111(19) 0.012(2)
C3R 0.052(3) 0.040(3) 0.034(3) 0.001(2) 0.015(2) 0.008(2)
C4R 0.043(3) 0.040(3) 0.042(3) -0.009(2) 0.027(2) -0.001(2)
C5R 0.029(2) 0.042(3) 0.054(3) -0.011(2) 0.018(2) 0.013(2)
C6R 0.025(2) 0.032(2) 0.041(3) -0.010(2) 0.0094(18) 0.0082(18)
N1 0.0239(17) 0.0323(19) 0.0278(18) 0.0031(15) 0.0055(14) 0.0137(15)
C1S 0.027(2) 0.028(2) 0.030(2) -0.0022(18) 0.0048(18) 0.0128(18)
C2S 0.034(2) 0.046(3) 0.052(3) -0.014(2) -0.015(2) 0.022(2)
N2 0.0211(17) 0.0245(18) 0.035(2) 0.0021(16) 0.0069(15) 0.0070(15)
C1T 0.027(2) 0.038(3) 0.040(3) 0.010(2) 0.017(2) 0.018(2)
C2T 0.024(2) 0.051(3) 0.039(3) -0.013(2) 0.0028(19) 0.010(2)
N3 0.031(2) 0.043(2) 0.042(2) 0.0073(18) 0.0107(17) 0.0170(18)
C1U 0.024(2) 0.030(2) 0.042(3) 0.002(2) 0.0092(19) 0.0107(19)
C2U 0.028(2) 0.037(2) 0.046(3) 0.007(2) 0.0071(19) 0.016(2)
N4 0.060(3) 0.062(3) 0.050(3) -0.007(2) 0.027(2) -0.002(3)
C1V 0.035(3) 0.068(4) 0.027(3) 0.000(3) 0.014(2) -0.015(3)
C2V 0.037(3) 0.062(3) 0.033(3) -0.003(2) 0.005(2) -0.006(3)
N5 0.143(6) 0.122(6) 0.093(5) -0.013(4) 0.013(4) 0.046(5)
C1W 0.106(6) 0.069(4) 0.061(4) 0.009(4) 0.016(4) 0.025(4)
C2W 0.158(8) 0.074(5) 0.107(6) 0.013(4) 0.061(6) 0.038(5)

loop_
_atom_type_symbol
_atom_type_description
_atom_type_scat_dispersion_real
_atom_type_scat_dispersion_imag
_atom_type_scat_source
C C 0.0033 0.0016 'International Tables Vol C Tables 4.2.6.8 and 6.1.1.4'
H H 0.0000 0.0000 'International Tables Vol C Tables 4.2.6.8 and 6.1.1.4'
N N 0.0061 0.0033 'International Tables Vol C Tables 4.2.6.8 and 6.1.1.4'
O O 0.0106 0.0060 'International Tables Vol C Tables 4.2.6.8 and 6.1.1.4'
Zn Zn 0.2839 1.4301 'International Tables Vol C Tables 4.2.6.8 and 6.1.1.4'

loop_
_geom_angle_atom_site_label_1
_geom_angle_atom_site_label_2
_geom_angle_atom_site_label_3
_geom_angle
_geom_angle_site_symmetry_1
_geom_angle_site_symmetry_3
_geom_angle_publ_flag
O01 Zn1 O41 100.63(10) . . ?
O01 Zn1 O11 92.80(10) . . ?
O41 Zn1 O11 89.80(10) . . ?
O01 Zn1 O21 94.68(10) . . ?
O41 Zn1 O21 89.74(10) . . ?
O11 Zn1 O21 172.47(10) . . ?
O01 Zn1 N2 175.66(10) . . ?
O41 Zn1 N2 82.29(11) . . ?
O11 Zn1 N2 83.97(11) . . ?
O21 Zn1 N2 88.52(11) . . ?
O01 Zn1 N1 86.85(11) . . ?
O41 Zn1 N1 172.52(11) . . ?
O11 Zn1 N1 89.97(10) . . ?
O21 Zn1 N1 89.52(10) . . ?
N2 Zn1 N1 90.25(12) . . ?
O01 Zn2 O12 118.22(10) . . ?
O01 Zn2 O51 109.44(10) . . ?
O12 Zn2 O51 99.93(10) . . ?
O01 Zn2 O31 112.92(10) . . ?
O12 Zn2 O31 112.91(10) . . ?
O51 Zn2 O31 100.99(10) . . ?
O01 Zn2 Zn3 35.43(7) . . ?
O12 Zn2 Zn3 137.10(8) . . ?
O51 Zn2 Zn3 119.45(7) . . ?
O31 Zn2 Zn3 77.51(7) . . ?
O01 Zn3 O22 118.80(10) . . ?
O01 Zn3 O32 110.94(10) . . ?
O22 Zn3 O32 110.20(10) . . ?
O01 Zn3 O61 112.62(11) . . ?
O22 Zn3 O61 102.94(11) . . ?
O32 Zn3 O61 99.36(11) . . ?
O01 Zn3 Zn2 35.77(7) . . ?
O22 Zn3 Zn2 130.78(7) . . ?
O32 Zn3 Zn2 75.52(8) . . ?
O61 Zn3 Zn2 124.90(8) . . ?
O01 Zn3 Zn4 35.20(7) . . ?
O22 Zn3 Zn4 129.14(7) . . ?
O32 Zn3 Zn4 120.00(8) . . ?
O61 Zn3 Zn4 77.45(8) . . ?
Zn2 Zn3 Zn4 60.74(2) . . ?
O01 Zn4 O42 119.43(10) . . ?
O01 Zn4 O62 110.84(10) . . ?
O42 Zn4 O62 102.18(10) . . ?
O01 Zn4 O52 112.05(10) . . ?
O42 Zn4 O52 108.24(10) . . ?
O62 Zn4 O52 102.35(11) . . ?
O01 Zn4 Zn3 35.20(7) . . ?
O42 Zn4 Zn3 129.44(8) . . ?
O62 Zn4 Zn3 75.65(8) . . ?
O52 Zn4 Zn3 121.72(8) . . ?
Zn3 O01 Zn4 109.60(12) . . ?
Zn3 O01 Zn2 108.80(11) . . ?
Zn4 O01 Zn2 110.68(11) . . ?
Zn3 O01 Zn1 108.21(11) . . ?
Zn4 O01 Zn1 110.27(11) . . ?
Zn2 O01 Zn1 109.22(11) . . ?
C01 O11 Zn1 135.2(2) . . ?
C01 O12 Zn2 118.6(2) . . ?
O11 C01 O12 124.6(3) . . ?
O11 C01 C02 119.0(3) . . ?
O12 C01 C02 116.1(3) . . ?
C1A C02 C1C 105.3(3) . . ?
C1A C02 C01 114.0(3) . . ?
C1C C02 C01 111.5(3) . . ?
C1A C02 C1B 113.6(3) . . ?
C1C C02 C1B 112.0(3) . . ?
C01 C02 C1B 100.7(3) . . ?
C2A C1A C6A 117.3(3) . . ?
C2A C1A C02 120.6(3) . . ?
C6A C1A C02 121.9(3) . . ?
C3A C2A C1A 121.8(4) . . ?
C3A C2A H2A 119.1 . . ?
C1A C2A H2A 119.1 . . ?
C4A C3A C2A 120.3(4) . . ?
C4A C3A H3A 119.8 . . ?
C2A C3A H3A 119.8 . . ?
C3A C4A CA 118.9(4) . . ?
C3A C4A H4A 120.5 . . ?
CA C4A H4A 120.5 . . ?
C4A CA C6A 120.7(4) . . ?
C4A CA H5A 119.6 . . ?
C6A CA H5A 119.6 . . ?
CA C6A C1A 120.8(3) . . ?
CA C6A H6A 119.6 . . ?
C1A C6A H6A 119.6 . . ?
C6B C1B C2B 118.5(3) . . ?
C6B C1B C02 123.7(3) . . ?
C2B C1B C02 117.4(3) . . ?
C3B C2B C1B 121.0(3) . . ?
C3B C2B H2B 119.5 . . ?
C1B C2B H2B 119.5 . . ?
C2B C3B C4B 119.9(4) . . ?
C2B C3B H3B 120.0 . . ?
C4B C3B H3B 120.0 . . ?
C5B C4B C3B 119.3(4) . . ?
C5B C4B H4B 120.4 . . ?
C3B C4B H4B 120.4 . . ?
C4B C5B C6B 121.1(4) . . ?
C4B C5B H5B 119.5 . . ?
C6B C5B H5B 119.5 . . ?
C1B C6B C5B 120.0(4) . . ?
C1B C6B H6B 120.0 . . ?
C5B C6B H6B 120.0 . . ?
C6C C1C C2C 117.7(3) . . ?
C6C C1C C02 121.6(3) . . ?
C2C C1C C02 120.3(3) . . ?
C3C C2C C1C 121.0(4) . . ?
C3C C2C H2C 119.5 . . ?
C1C C2C H2C 119.5 . . ?
C4C C3C C2C 120.8(4) . . ?
C4C C3C H3C 119.6 . . ?
C2C C3C H3C 119.6 . . ?
C3C C4C C5C 119.1(4) . . ?
C3C C4C H4C 120.5 . . ?
C5C C4C H4C 120.5 . . ?
C4C C5C C6C 120.2(4) . . ?
C4C C5C H5C 119.9 . . ?
C6C C5C H5C 119.9 . . ?
C1C C6C C5C 121.2(4) . . ?
C1C C6C H6C 119.4 . . ?
C5C C6C H6C 119.4 . . ?
C03 O21 Zn1 130.4(2) . . ?
C03 O22 Zn3 117.4(2) . . ?
O21 C03 O22 125.0(3) . . ?
O21 C03 C04 118.9(3) . . ?
O22 C03 C04 115.9(3) . . ?
C1F C04 C03 112.7(3) . . ?
C1F C04 C1E 103.6(3) . . ?
C03 C04 C1E 113.6(3) . . ?
C1F C04 C1D 114.0(3) . . ?
C03 C04 C1D 100.3(3) . . ?
C1E C04 C1D 113.0(3) . . ?
C6D C1D C2D 118.8(4) . . ?
C6D C1D C04 120.7(3) . . ?
C2D C1D C04 120.0(3) . . ?
C3D C2D C1D 120.2(4) . . ?
C3D C2D H2D 119.9 . . ?
C1D C2D H2D 119.9 . . ?
C4D C3D C2D 120.5(4) . . ?
C4D C3D H3D 119.8 . . ?
C2D C3D H3D 119.8 . . ?
C5D C4D C3D 119.2(4) . . ?
C5D C4D H4D 120.4 . . ?
C3D C4D H4D 120.4 . . ?
C4D C5D C6D 120.2(4) . . ?
C4D C5D H5D 119.9 . . ?
C6D C5D H5D 119.9 . . ?
C1D C6D C5D 121.0(4) . . ?
C1D C6D H6D 119.5 . . ?
C5D C6D H6D 119.5 . . ?
C6E C1E C2E 119.1(3) . . ?
C6E C1E C04 118.5(3) . . ?
C2E C1E C04 121.8(3) . . ?
C1E C2E C3E 120.3(4) . . ?
C1E C2E H2E 119.9 . . ?
C3E C2E H2E 119.9 . . ?
C4E C3E C2E 120.4(4) . . ?
C4E C3E H3E 119.8 . . ?
C2E C3E H3E 119.8 . . ?
C3E C4E C5E 119.6(4) . . ?
C3E C4E H4E 120.2 . . ?
C5E C4E H4E 120.2 . . ?
C4E C5E C6E 120.7(4) . . ?
C4E C5E H5E 119.6 . . ?
C6E C5E H5E 119.6 . . ?
C1E C6E C5E 119.9(4) . . ?
C1E C6E H6E 120.1 . . ?
C5E C6E H6E 120.1 . . ?
C6F C1F C2F 117.8(4) . . ?
C6F C1F C04 121.9(4) . . ?
C2F C1F C04 119.6(3) . . ?
C1F C2F C3F 121.0(4) . . ?
C1F C2F H2F 119.5 . . ?
C3F C2F H2F 119.5 . . ?
C4F C3F C2F 119.6(4) . . ?
C4F C3F H3F 120.2 . . ?
C2F C3F H3F 120.2 . . ?
C5F C4F C3F 119.6(4) . . ?
C5F C4F H4F 120.2 . . ?
C3F C4F H4F 120.2 . . ?
C4F C5F C6F 120.8(4) . . ?
C4F C5F H5F 119.6 . . ?
C6F C5F H5F 119.6 . . ?
C5F C6F C1F 121.2(4) . . ?
C5F C6F H6F 119.4 . . ?
C1F C6F H6F 119.4 . . ?
C05 O31 Zn2 127.5(2) . . ?
C05 O32 Zn3 132.2(2) . . ?
O31 C05 O32 123.7(3) . . ?
O31 C05 C06 118.5(3) . . ?
O32 C05 C06 117.8(3) . . ?
C1H C06 C1I 110.2(3) . . ?
C1H C06 C05 109.3(3) . . ?
C1I C06 C05 107.2(3) . . ?
C1H C06 C1G 108.3(3) . . ?
C1I C06 C1G 110.4(3) . . ?
C05 C06 C1G 111.5(3) . . ?
C6G C1G C2G 117.6(3) . . ?
C6G C1G C06 119.1(3) . . ?
C2G C1G C06 123.2(3) . . ?
C3G C2G C1G 120.5(4) . . ?
C3G C2G H2G 119.8 . . ?
C1G C2G H2G 119.8 . . ?
C4G C3G C2G 120.7(4) . . ?
C4G C3G H3G 119.6 . . ?
C2G C3G H3G 119.6 . . ?
C5G C4G C3G 119.7(4) . . ?
C5G C4G H4G 120.2 . . ?
C3G C4G H4G 120.2 . . ?
C4G C5G C6G 119.6(4) . . ?
C4G C5G H5G 120.2 . . ?
C6G C5G H5G 120.2 . . ?
C1G C6G C5G 121.9(4) . . ?
C1G C6G H6G 119.1 . . ?
C5G C6G H6G 119.1 . . ?
C2H C1H C6H 117.7(3) . . ?
C2H C1H C06 122.5(3) . . ?
C6H C1H C06 119.8(3) . . ?
C1H C2H C3H 121.1(4) . . ?
C1H C2H H2H 119.5 . . ?
C3H C2H H2H 119.5 . . ?
C4H C3H C2H 120.1(4) . . ?
C4H C3H H3H 119.9 . . ?
C2H C3H H3H 119.9 . . ?
C3H C4H C5H 119.6(4) . . ?
C3H C4H H4H 120.2 . . ?
C5H C4H H4H 120.2 . . ?
C4H C5H C6H 120.3(4) . . ?
C4H C5H H5H 119.9 . . ?
C6H C5H H5H 119.9 . . ?
C5H C6H C1H 121.2(3) . . ?
C5H C6H H6H 119.4 . . ?
C1H C6H H6H 119.4 . . ?
C2I C1I C6I 118.2(3) . . ?
C2I C1I C06 119.0(3) . . ?
C6I C1I C06 122.5(3) . . ?
C1I C2I C3I 121.6(3) . . ?
C1I C2I H2I 119.2 . . ?
C3I C2I H2I 119.2 . . ?
C4I C3I C2I 119.5(4) . . ?
C4I C3I H3I 120.3 . . ?
C2I C3I H3I 120.3 . . ?
C5I C4I C3I 119.6(4) . . ?
C5I C4I H4I 120.2 . . ?
C3I C4I H4I 120.2 . . ?
C4I C5I C6I 120.8(3) . . ?
C4I C5I H5I 119.6 . . ?
C6I C5I H5I 119.6 . . ?
C5I C6I C1I 120.2(4) . . ?
C5I C6I H6I 119.9 . . ?
C1I C6I H6I 119.9 . . ?
C07 O41 Zn1 140.3(2) . . ?
C07 O42 Zn4 121.7(2) . . ?
O41 C07 O42 125.5(3) . . ?
O41 C07 C08 119.6(3) . . ?
O42 C07 C08 115.0(3) . . ?
C1K C08 C1L 113.4(3) . . ?
C1K C08 C1J 104.2(3) . . ?
C1L C08 C1J 114.4(3) . . ?
C1K C08 C07 108.9(3) . . ?
C1L C08 C07 103.7(3) . . ?
C1J C08 C07 112.4(3) . . ?
C6J C1J C2J 117.6(4) . . ?
C6J C1J C08 122.7(3) . . ?
C2J C1J C08 119.2(3) . . ?
C3J C2J C1J 120.7(4) . . ?
C3J C2J H2J 119.6 . . ?
C1J C2J H2J 119.6 . . ?
C4J C3J C2J 120.8(4) . . ?
C4J C3J H3J 119.6 . . ?
C2J C3J H3J 119.6 . . ?
C5J C4J C3J 119.8(4) . . ?
C5J C4J H4J 120.1 . . ?
C3J C4J H4J 120.1 . . ?
C4J C5J C6J 120.4(4) . . ?
C4J C5J H5J 119.8 . . ?
C6J C5J H5J 119.8 . . ?
C1J C6J C5J 120.6(4) . . ?
C1J C6J H6J 119.7 . . ?
C5J C6J H6J 119.7 . . ?
C6K C1K C2K 117.6(3) . . ?
C6K C1K C08 119.4(3) . . ?
C2K C1K C08 122.5(3) . . ?
C3K C2K C1K 120.7(3) . . ?
C3K C2K H2K 119.6 . . ?
C1K C2K H2K 119.6 . . ?
C4K C3K C2K 121.3(4) . . ?
C4K C3K H3K 119.3 . . ?
C2K C3K H3K 119.3 . . ?
C3K C4K C5K 118.5(4) . . ?
C3K C4K H4K 120.7 . . ?
C5K C4K H4K 120.7 . . ?
C6K C5K C4K 120.4(4) . . ?
C6K C5K H5K 119.8 . . ?
C4K C5K H5K 119.8 . . ?
C5K C6K C1K 121.4(4) . . ?
C5K C6K H6K 119.3 . . ?
C1K C6K H6K 119.3 . . ?
C2L C1L C6L 118.0(4) . . ?
C2L C1L C08 122.5(3) . . ?
C6L C1L C08 119.1(3) . . ?
C1L C2L C3L 121.6(4) . . ?
C1L C2L H2L 119.2 . . ?
C3L C2L H2L 119.2 . . ?
C4L C3L C2L 119.5(4) . . ?
C4L C3L H3L 120.3 . . ?
C2L C3L H3L 120.3 . . ?
C5L C4L C3L 119.9(4) . . ?
C5L C4L H4L 120.0 . . ?
C3L C4L H4L 120.0 . . ?
C6L C5L C4L 120.0(4) . . ?
C6L C5L H5L 120.0 . . ?
C4L C5L H5L 120.0 . . ?
C5L C6L C1L 121.0(4) . . ?
C5L C6L H6L 119.5 . . ?
C1L C6L H6L 119.5 . . ?
C09 O51 Zn2 131.4(2) . . ?
C09 O52 Zn4 128.3(2) . . ?
O51 C09 O52 125.2(3) . . ?
O51 C09 C10 119.1(3) . . ?
O52 C09 C10 115.7(3) . . ?
C1M C10 C1O 109.4(3) . . ?
C1M C10 C1N 111.4(3) . . ?
C1O C10 C1N 109.0(3) . . ?
C1M C10 C09 109.1(3) . . ?
C1O C10 C09 111.8(3) . . ?
C1N C10 C09 106.2(3) . . ?
C2M C1M C6M 118.1(4) . . ?
C2M C1M C10 119.7(3) . . ?
C6M C1M C10 122.0(3) . . ?
C1M C2M C3M 121.0(4) . . ?
C1M C2M H2M 119.5 . . ?
C3M C2M H2M 119.5 . . ?
C4M C3M C2M 119.6(4) . . ?
C4M C3M H3M 120.2 . . ?
C2M C3M H3M 120.2 . . ?
C5M C4M C3M 120.4(4) . . ?
C5M C4M H4M 119.8 . . ?
C3M C4M H4M 119.8 . . ?
C4M C5M C6M 119.7(4) . . ?
C4M C5M H5M 120.1 . . ?
C6M C5M H5M 120.1 . . ?
C1M C6M C5M 121.1(4) . . ?
C1M C6M H6M 119.5 . . ?
C5M C6M H6M 119.5 . . ?
C6N C1N C2N 117.6(3) . . ?
C6N C1N C10 120.3(3) . . ?
C2N C1N C10 122.0(3) . . ?
C3N C2N C1N 120.8(3) . . ?
C3N C2N H2N 119.6 . . ?
C1N C2N H2N 119.6 . . ?
C4N C3N C2N 120.8(4) . . ?
C4N C3N H3N 119.6 . . ?
C2N C3N H3N 119.6 . . ?
C3N C4N C5N 118.9(4) . . ?
C3N C4N H4N 120.5 . . ?
C5N C4N H4N 120.5 . . ?
C4N C5N C6N 121.2(4) . . ?
C4N C5N H5N 119.4 . . ?
C6N C5N H5N 119.4 . . ?
C1N C6N C5N 120.7(3) . . ?
C1N C6N H6N 119.7 . . ?
C5N C6N H6N 119.7 . . ?
C6O C1O C2O 118.4(3) . . ?
C6O C1O C10 121.8(3) . . ?
C2O C1O C10 119.7(3) . . ?
C3O C2O C1O 120.5(4) . . ?
C3O C2O H2O 119.8 . . ?
C1O C2O H2O 119.8 . . ?
C4O C3O C2O 121.0(4) . . ?
C4O C3O H3O 119.5 . . ?
C2O C3O H3O 119.5 . . ?
C3O C4O C5O 119.1(4) . . ?
C3O C4O H4O 120.5 . . ?
C5O C4O H4O 120.5 . . ?
C4O C5O C6O 121.1(4) . . ?
C4O C5O H5O 119.4 . . ?
C6O C5O H5O 119.4 . . ?
C1O C6O C5O 120.0(4) . . ?
C1O C6O H6O 120.0 . . ?
C5O C6O H6O 120.0 . . ?
C11 O61 Zn3 128.6(2) . . ?
C11 O62 Zn4 131.4(2) . . ?
O62 C11 O61 125.3(3) . . ?
O62 C11 C12 116.9(3) . . ?
O61 C11 C12 117.7(3) . . ?
C1P C12 C1R 110.4(3) . . ?
C1P C12 C1Q 112.3(3) . . ?
C1R C12 C1Q 109.4(3) . . ?
C1P C12 C11 107.2(3) . . ?
C1R C12 C11 114.2(3) . . ?
C1Q C12 C11 103.1(3) . . ?
C2P C1P C6P 118.6(4) . . ?
C2P C1P C12 123.1(3) . . ?
C6P C1P C12 118.3(3) . . ?
C1P C2P C3P 120.4(4) . . ?
C1P C2P H2P 119.8 . . ?
C3P C2P H2P 119.8 . . ?
C4P C3P C2P 120.2(4) . . ?
C4P C3P H3P 119.9 . . ?
C2P C3P H3P 119.9 . . ?
C5P C4P C3P 119.4(4) . . ?
C5P C4P H4P 120.3 . . ?
C3P C4P H4P 120.3 . . ?
C6P C5P C4P 120.4(4) . . ?
C6P C5P H5P 119.8 . . ?
C4P C5P H5P 119.8 . . ?
C5P C6P C1P 120.8(4) . . ?
C5P C6P H6P 119.6 . . ?
C1P C6P H6P 119.6 . . ?
C2Q C1Q C6Q 117.7(3) . . ?
C2Q C1Q C12 121.4(3) . . ?
C6Q C1Q C12 120.9(3) . . ?
C1Q C2Q C3Q 121.1(3) . . ?
C1Q C2Q H2Q 119.5 . . ?
C3Q C2Q H2Q 119.5 . . ?
C4Q C3Q C2Q 120.5(4) . . ?
C4Q C3Q H3Q 119.8 . . ?
C2Q C3Q H3Q 119.8 . . ?
C3Q C4Q C5Q 119.1(3) . . ?
C3Q C4Q H4Q 120.5 . . ?
C5Q C4Q H4Q 120.5 . . ?
C4Q C5Q C6Q 120.9(4) . . ?
C4Q C5Q H5Q 119.5 . . ?
C6Q C5Q H5Q 119.5 . . ?
C5Q C6Q C1Q 120.8(4) . . ?
C5Q C6Q H6Q 119.6 . . ?
C1Q C6Q H6Q 119.6 . . ?
C6R C1R C2R 117.1(4) . . ?
C6R C1R C12 120.7(4) . . ?
C2R C1R C12 122.0(3) . . ?
C3R C2R C1R 121.1(4) . . ?
C3R C2R H2R 119.4 . . ?
C1R C2R H2R 119.4 . . ?
C4R C3R C2R 120.3(5) . . ?
C4R C3R H3R 119.9 . . ?
C2R C3R H3R 119.9 . . ?
C5R C4R C3R 119.6(4) . . ?
C5R C4R H4R 120.2 . . ?
C3R C4R H4R 120.2 . . ?
C4R C5R C6R 120.0(4) . . ?
C4R C5R H5R 120.0 . . ?
C6R C5R H5R 120.0 . . ?
C1R C6R C5R 121.8(4) . . ?
C1R C6R H6R 119.1 . . ?
C5R C6R H6R 119.1 . . ?
C1S N1 Zn1 172.5(3) . . ?
N1 C1S C2S 179.3(5) . . ?
C1S C2S H2S1 109.5 . . ?
C1S C2S H2S2 109.5 . . ?
H2S1 C2S H2S2 109.5 . . ?
C1S C2S H2S3 109.5 . . ?
H2S1 C2S H2S3 109.5 . . ?
H2S2 C2S H2S3 109.5 . . ?
C1T N2 Zn1 140.1(3) . . ?
N2 C1T C2T 177.2(4) . . ?
C1T C2T H2T1 109.5 . . ?
C1T C2T H2T2 109.5 . . ?
H2T1 C2T H2T2 109.5 . . ?
C1T C2T H2T3 109.5 . . ?
H2T1 C2T H2T3 109.5 . . ?
H2T2 C2T H2T3 109.5 . . ?
N3 C1U C2U 179.1(5) . . ?
C1U C2U H2U1 109.5 . . ?
C1U C2U H2U2 109.5 . . ?
H2U1 C2U H2U2 109.5 . . ?
C1U C2U H2U3 109.5 . . ?
H2U1 C2U H2U3 109.5 . . ?
H2U2 C2U H2U3 109.5 . . ?
N4 C1V C2V 178.3(6) . . ?
C1V C2V H2V1 109.5 . . ?
C1V C2V H2V2 109.5 . . ?
H2V1 C2V H2V2 109.5 . . ?
C1V C2V H2V3 109.5 . . ?
H2V1 C2V H2V3 109.5 . . ?
H2V2 C2V H2V3 109.5 . . ?
N5 C1W C2W 178.0(8) . . ?
C1W C2W H2W1 109.5 . . ?
C1W C2W H2W2 109.5 . . ?
H2W1 C2W H2W2 109.5 . . ?
C1W C2W H2W3 109.5 . . ?
H2W1 C2W H2W3 109.5 . . ?
H2W2 C2W H2W3 109.5 . . ?
N61 C1X1 C2X1 177.2(14) . . ?
C1X1 C2X1 H2X1 109.5 . . ?
C1X1 C2X1 H2X2 109.5 . . ?
H2X1 C2X1 H2X2 109.5 . . ?
C1X1 C2X1 H2X3 109.5 . . ?
H2X1 C2X1 H2X3 109.5 . . ?
H2X2 C2X1 H2X3 109.5 . . ?
N62 C1X2 C2X2 163(2) . . ?
C1X2 C2X2 H2X4 109.5 . . ?
C1X2 C2X2 H2X5 109.5 . . ?
H2X4 C2X2 H2X5 109.5 . . ?
C1X2 C2X2 H2X6 109.5 . . ?
H2X4 C2X2 H2X6 109.5 . . ?
H2X5 C2X2 H2X6 109.5 . . ?
N71 C1Y1 C2Y1 165(4) . . ?
C1Y1 C2Y1 H2Y1 109.5 . . ?
C1Y1 C2Y1 H2Y2 109.5 . . ?
H2Y1 C2Y1 H2Y2 109.5 . . ?
C1Y1 C2Y1 H2Y3 109.5 . . ?
H2Y1 C2Y1 H2Y3 109.5 . . ?
H2Y2 C2Y1 H2Y3 109.5 . . ?
N72 C1Y2 C2Y2 168(2) . . ?
C1Y2 C2Y2 H2Y4 109.5 . . ?
C1Y2 C2Y2 H2Y5 109.5 . . ?
H2Y4 C2Y2 H2Y5 109.5 . . ?
C1Y2 C2Y2 H2Y6 109.5 . . ?
H2Y4 C2Y2 H2Y6 109.5 . . ?
H2Y5 C2Y2 H2Y6 109.5 . . ?

loop_
_geom_bond_atom_site_label_1
_geom_bond_atom_site_label_2
_geom_bond_distance
_geom_bond_site_symmetry_2
_geom_bond_publ_flag
Zn1 O01 2.042(2) . ?
Zn1 O41 2.053(2) . ?
Zn1 O11 2.081(2) . ?
Zn1 O21 2.095(2) . ?
Zn1 N2 2.179(3) . ?
Zn1 N1 2.206(3) . ?
Zn2 O01 1.936(2) . ?
Zn2 O12 1.939(2) . ?
Zn2 O51 1.975(3) . ?
Zn2 O31 1.977(2) . ?
Zn2 Zn3 3.1353(10) . ?
Zn3 O01 1.920(2) . ?
Zn3 O22 1.936(2) . ?
Zn3 O32 1.964(2) . ?
Zn3 O61 1.971(3) . ?
Zn3 Zn4 3.1383(11) . ?
Zn4 O01 1.920(2) . ?
Zn4 O42 1.931(2) . ?
Zn4 O62 1.966(2) . ?
Zn4 O52 1.969(2) . ?
O11 C01 1.242(4) . ?
O12 C01 1.282(4) . ?
C01 C02 1.547(5) . ?
C02 C1A 1.531(5) . ?
C02 C1C 1.546(5) . ?
C02 C1B 1.551(5) . ?
C1A C2A 1.387(5) . ?
C1A C6A 1.390(5) . ?
C2A C3A 1.380(5) . ?
C2A H2A 0.9500 . ?
C3A C4A 1.370(6) . ?
C3A H3A 0.9500 . ?
C4A CA 1.381(5) . ?
C4A H4A 0.9500 . ?
CA C6A 1.385(5) . ?
CA H5A 0.9500 . ?
C6A H6A 0.9500 . ?
C1B C6B 1.385(5) . ?
C1B C2B 1.392(5) . ?
C2B C3B 1.381(5) . ?
C2B H2B 0.9500 . ?
C3B C4B 1.384(5) . ?
C3B H3B 0.9500 . ?
C4B C5B 1.373(6) . ?
C4B H4B 0.9500 . ?
C5B C6B 1.388(5) . ?
C5B H5B 0.9500 . ?
C6B H6B 0.9500 . ?
C1C C6C 1.383(5) . ?
C1C C2C 1.395(5) . ?
C2C C3C 1.382(5) . ?
C2C H2C 0.9500 . ?
C3C C4C 1.370(6) . ?
C3C H3C 0.9500 . ?
C4C C5C 1.386(6) . ?
C4C H4C 0.9500 . ?
C5C C6C 1.388(5) . ?
C5C H5C 0.9500 . ?
C6C H6C 0.9500 . ?
O21 C03 1.248(4) . ?
O22 C03 1.280(4) . ?
C03 C04 1.542(5) . ?
C04 C1F 1.538(5) . ?
C04 C1E 1.545(5) . ?
C04 C1D 1.550(5) . ?
C1D C6D 1.376(5) . ?
C1D C2D 1.403(5) . ?
C2D C3D 1.390(5) . ?
C2D H2D 0.9500 . ?
C3D C4D 1.388(6) . ?
C3D H3D 0.9500 . ?
C4D C5D 1.386(6) . ?
C4D H4D 0.9500 . ?
C5D C6D 1.392(6) . ?
C5D H5D 0.9500 . ?
C6D H6D 0.9500 . ?
C1E C6E 1.386(5) . ?
C1E C2E 1.387(5) . ?
C2E C3E 1.403(5) . ?
C2E H2E 0.9500 . ?
C3E C4E 1.365(6) . ?
C3E H3E 0.9500 . ?
C4E C5E 1.382(6) . ?
C4E H4E 0.9500 . ?
C5E C6E 1.396(5) . ?
C5E H5E 0.9500 . ?
C6E H6E 0.9500 . ?
C1F C6F 1.388(5) . ?
C1F C2F 1.390(5) . ?
C2F C3F 1.396(5) . ?
C2F H2F 0.9500 . ?
C3F C4F 1.388(6) . ?
C3F H3F 0.9500 . ?
C4F C5F 1.367(6) . ?
C4F H4F 0.9500 . ?
C5F C6F 1.378(6) . ?
C5F H5F 0.9500 . ?
C6F H6F 0.9500 . ?
O31 C05 1.260(4) . ?
O32 C05 1.266(4) . ?
C05 C06 1.553(5) . ?
C06 C1H 1.544(5) . ?
C06 C1I 1.546(5) . ?
C06 C1G 1.553(5) . ?
C1G C6G 1.379(5) . ?
C1G C2G 1.399(5) . ?
C2G C3G 1.379(5) . ?
C2G H2G 0.9500 . ?
C3G C4G 1.374(6) . ?
C3G H3G 0.9500 . ?
C4G C5G 1.374(6) . ?
C4G H4G 0.9500 . ?
C5G C6G 1.385(5) . ?
C5G H5G 0.9500 . ?
C6G H6G 0.9500 . ?
C1H C2H 1.389(5) . ?
C1H C6H 1.396(5) . ?
C2H C3H 1.390(5) . ?
C2H H2H 0.9500 . ?
C3H C4H 1.378(5) . ?
C3H H3H 0.9500 . ?
C4H C5H 1.379(5) . ?
C4H H4H 0.9500 . ?
C5H C6H 1.380(5) . ?
C5H H5H 0.9500 . ?
C6H H6H 0.9500 . ?
C1I C2I 1.384(5) . ?
C1I C6I 1.396(5) . ?
C2I C3I 1.393(5) . ?
C2I H2I 0.9500 . ?
C3I C4I 1.385(5) . ?
C3I H3I 0.9500 . ?
C4I C5I 1.375(5) . ?
C4I H4I 0.9500 . ?
C5I C6I 1.394(5) . ?
C5I H5I 0.9500 . ?
C6I H6I 0.9500 . ?
O41 C07 1.230(4) . ?
O42 C07 1.274(4) . ?
C07 C08 1.559(5) . ?
C08 C1K 1.540(5) . ?
C08 C1L 1.544(5) . ?
C08 C1J 1.545(5) . ?
C1J C6J 1.391(5) . ?
C1J C2J 1.399(5) . ?
C2J C3J 1.381(5) . ?
C2J H2J 0.9500 . ?
C3J C4J 1.371(6) . ?
C3J H3J 0.9500 . ?
C4J C5J 1.360(6) . ?
C4J H4J 0.9500 . ?
C5J C6J 1.400(6) . ?
C5J H5J 0.9500 . ?
C6J H6J 0.9500 . ?
C1K C6K 1.388(5) . ?
C1K C2K 1.389(5) . ?
C2K C3K 1.380(5) . ?
C2K H2K 0.9500 . ?
C3K C4K 1.374(5) . ?
C3K H3K 0.9500 . ?
C4K C5K 1.384(5) . ?
C4K H4K 0.9500 . ?
C5K C6K 1.381(5) . ?
C5K H5K 0.9500 . ?
C6K H6K 0.9500 . ?
C1L C2L 1.386(5) . ?
C1L C6L 1.394(5) . ?
C2L C3L 1.387(5) . ?
C2L H2L 0.9500 . ?
C3L C4L 1.385(6) . ?
C3L H3L 0.9500 . ?
C4L C5L 1.384(6) . ?
C4L H4L 0.9500 . ?
C5L C6L 1.383(5) . ?
C5L H5L 0.9500 . ?
C6L H6L 0.9500 . ?
O51 C09 1.249(4) . ?
O52 C09 1.271(4) . ?
C09 C10 1.553(5) . ?
C10 C1M 1.541(5) . ?
C10 C1O 1.548(5) . ?
C10 C1N 1.550(5) . ?
C1M C2M 1.379(5) . ?
C1M C6M 1.388(5) . ?
C2M C3M 1.390(6) . ?
C2M H2M 0.9500 . ?
C3M C4M 1.377(6) . ?
C3M H3M 0.9500 . ?
C4M C5M 1.365(6) . ?
C4M H4M 0.9500 . ?
C5M C6M 1.389(5) . ?
C5M H5M 0.9500 . ?
C6M H6M 0.9500 . ?
C1N C6N 1.385(5) . ?
C1N C2N 1.402(5) . ?
C2N C3N 1.389(5) . ?
C2N H2N 0.9500 . ?
C3N C4N 1.370(5) . ?
C3N H3N 0.9500 . ?
C4N C5N 1.374(5) . ?
C4N H4N 0.9500 . ?
C5N C6N 1.392(5) . ?
C5N H5N 0.9500 . ?
C6N H6N 0.9500 . ?
C1O C6O 1.390(5) . ?
C1O C2O 1.401(5) . ?
C2O C3O 1.397(5) . ?
C2O H2O 0.9500 . ?
C3O C4O 1.367(6) . ?
C3O H3O 0.9500 . ?
C4O C5O 1.379(6) . ?
C4O H4O 0.9500 . ?
C5O C6O 1.403(5) . ?
C5O H5O 0.9500 . ?
C6O H6O 0.9500 . ?
O61 C11 1.259(4) . ?
O62 C11 1.245(4) . ?
C11 C12 1.564(5) . ?
C12 C1P 1.535(5) . ?
C12 C1R 1.535(5) . ?
C12 C1Q 1.550(5) . ?
C1P C2P 1.374(5) . ?
C1P C6P 1.407(5) . ?
C2P C3P 1.399(5) . ?
C2P H2P 0.9500 . ?
C3P C4P 1.387(6) . ?
C3P H3P 0.9500 . ?
C4P C5P 1.380(6) . ?
C4P H4P 0.9500 . ?
C5P C6P 1.373(5) . ?
C5P H5P 0.9500 . ?
C6P H6P 0.9500 . ?
C1Q C2Q 1.393(5) . ?
C1Q C6Q 1.403(5) . ?
C2Q C3Q 1.393(5) . ?
C2Q H2Q 0.9500 . ?
C3Q C4Q 1.381(5) . ?
C3Q H3Q 0.9500 . ?
C4Q C5Q 1.381(5) . ?
C4Q H4Q 0.9500 . ?
C5Q C6Q 1.385(5) . ?
C5Q H5Q 0.9500 . ?
C6Q H6Q 0.9500 . ?
C1R C6R 1.385(5) . ?
C1R C2R 1.399(5) . ?
C2R C3R 1.386(6) . ?
C2R H2R 0.9500 . ?
C3R C4R 1.384(6) . ?
C3R H3R 0.9500 . ?
C4R C5R 1.365(6) . ?
C4R H4R 0.9500 . ?
C5R C6R 1.394(6) . ?
C5R H5R 0.9500 . ?
C6R H6R 0.9500 . ?
N1 C1S 1.140(5) . ?
C1S C2S 1.454(5) . ?
C2S H2S1 0.9800 . ?
C2S H2S2 0.9800 . ?
C2S H2S3 0.9800 . ?
N2 C1T 1.158(5) . ?
C1T C2T 1.439(6) . ?
C2T H2T1 0.9800 . ?
C2T H2T2 0.9800 . ?
C2T H2T3 0.9800 . ?
N3 C1U 1.133(5) . ?
C1U C2U 1.465(6) . ?
C2U H2U1 0.9800 . ?
C2U H2U2 0.9800 . ?
C2U H2U3 0.9800 . ?
N4 C1V 1.148(7) . ?
C1V C2V 1.445(8) . ?
C2V H2V1 0.9800 . ?
C2V H2V2 0.9800 . ?
C2V H2V3 0.9800 . ?
N5 C1W 1.197(9) . ?
C1W C2W 1.405(9) . ?
C2W H2W1 0.9800 . ?
C2W H2W2 0.9800 . ?
C2W H2W3 0.9800 . ?
N61 C1X1 1.149(12) . ?
C1X1 C2X1 1.418(14) . ?
C2X1 H2X1 0.9800 . ?
C2X1 H2X2 0.9800 . ?
C2X1 H2X3 0.9800 . ?
N62 C1X2 1.178(16) . ?
C1X2 C2X2 1.462(15) . ?
C2X2 H2X4 0.9800 . ?
C2X2 H2X5 0.9800 . ?
C2X2 H2X6 0.9800 . ?
N71 C1Y1 1.195(17) . ?
C1Y1 C2Y1 1.452(17) . ?
C2Y1 H2Y1 0.9800 . ?
C2Y1 H2Y2 0.9800 . ?
C2Y1 H2Y3 0.9800 . ?
N72 C1Y2 1.176(15) . ?
C1Y2 C2Y2 1.430(15) . ?
C2Y2 H2Y4 0.9800 . ?
C2Y2 H2Y5 0.9800 . ?
C2Y2 H2Y6 0.9800 . ?

loop_
_geom_hbond_atom_site_label_D
_geom_hbond_atom_site_label_H
_geom_hbond_atom_site_label_A
_geom_hbond_distance_DH
_geom_hbond_distance_HA
_geom_hbond_distance_DA
_geom_hbond_angle_DHA
_geom_hbond_site_symmetry_A
C2S H2S3 N4 0.98 2.48 3.427(6) 163.8 .
C2U H2U2 O42 0.98 2.56 3.348(5) 137.1 .
C2V H2V1 O22 0.98 2.60 3.286(5) 126.8 .

loop_
_geom_torsion_atom_site_label_1
_geom_torsion_atom_site_label_2
_geom_torsion_atom_site_label_3
_geom_torsion_atom_site_label_4
_geom_torsion
_geom_torsion_site_symmetry_1
_geom_torsion_site_symmetry_2
_geom_torsion_site_symmetry_3
_geom_torsion_site_symmetry_4
_geom_torsion_publ_flag
Zn1 O11 C01 O12 -37.3(5) . . . . ?
Zn1 O11 C01 C02 136.9(3) . . . . ?
Zn2 O12 C01 O11 -7.4(5) . . . . ?
Zn2 O12 C01 C02 178.3(2) . . . . ?
O11 C01 C02 C1A 137.0(3) . . . . ?
O12 C01 C02 C1A -48.4(4) . . . . ?
O11 C01 C02 C1C 17.9(4) . . . . ?
O12 C01 C02 C1C -167.4(3) . . . . ?
O11 C01 C02 C1B -101.0(3) . . . . ?
O12 C01 C02 C1B 73.7(4) . . . . ?
C1C C02 C1A C2A -74.1(4) . . . . ?
C01 C02 C1A C2A 163.5(3) . . . . ?
C1B C02 C1A C2A 48.8(4) . . . . ?
C1C C02 C1A C6A 99.3(4) . . . . ?
C01 C02 C1A C6A -23.2(5) . . . . ?
C1B C02 C1A C6A -137.8(3) . . . . ?
C6A C1A C2A C3A 1.9(6) . . . . ?
C02 C1A C2A C3A 175.6(3) . . . . ?
C1A C2A C3A C4A -0.2(6) . . . . ?
C2A C3A C4A CA -1.6(6) . . . . ?
C3A C4A CA C6A 1.6(6) . . . . ?
C4A CA C6A C1A 0.2(6) . . . . ?
C2A C1A C6A CA -2.0(5) . . . . ?
C02 C1A C6A CA -175.5(3) . . . . ?
C1A C02 C1B C6B 17.1(5) . . . . ?
C1C C02 C1B C6B 136.3(4) . . . . ?
C01 C02 C1B C6B -105.2(4) . . . . ?
C1A C02 C1B C2B -170.3(3) . . . . ?
C1C C02 C1B C2B -51.2(4) . . . . ?
C01 C02 C1B C2B 67.4(4) . . . . ?
C6B C1B C2B C3B -3.3(5) . . . . ?
C02 C1B C2B C3B -176.3(3) . . . . ?
C1B C2B C3B C4B 0.2(6) . . . . ?
C2B C3B C4B C5B 2.4(6) . . . . ?
C3B C4B C5B C6B -1.7(6) . . . . ?
C2B C1B C6B C5B 3.9(6) . . . . ?
C02 C1B C6B C5B 176.4(3) . . . . ?
C4B C5B C6B C1B -1.5(6) . . . . ?
C1A C02 C1C C6C 95.9(4) . . . . ?
C01 C02 C1C C6C -140.0(3) . . . . ?
C1B C02 C1C C6C -28.0(4) . . . . ?
C1A C02 C1C C2C -77.3(4) . . . . ?
C01 C02 C1C C2C 46.8(4) . . . . ?
C1B C02 C1C C2C 158.8(3) . . . . ?
C6C C1C C2C C3C 0.5(6) . . . . ?
C02 C1C C2C C3C 174.0(3) . . . . ?
C1C C2C C3C C4C -0.6(6) . . . . ?
C2C C3C C4C C5C 0.0(6) . . . . ?
C3C C4C C5C C6C 0.6(6) . . . . ?
C2C C1C C6C C5C 0.1(5) . . . . ?
C02 C1C C6C C5C -173.3(3) . . . . ?
C4C C5C C6C C1C -0.7(6) . . . . ?
Zn1 O21 C03 O22 40.7(5) . . . . ?
Zn1 O21 C03 C04 -134.3(3) . . . . ?
Zn3 O22 C03 O21 11.0(5) . . . . ?
Zn3 O22 C03 C04 -173.9(2) . . . . ?
O21 C03 C04 C1F -153.4(3) . . . . ?
O22 C03 C04 C1F 31.2(4) . . . . ?
O21 C03 C04 C1E -36.0(5) . . . . ?
O22 C03 C04 C1E 148.6(3) . . . . ?
O21 C03 C04 C1D 84.9(4) . . . . ?
O22 C03 C04 C1D -90.5(3) . . . . ?
C1F C04 C1D C6D 151.1(3) . . . . ?
C03 C04 C1D C6D -88.1(4) . . . . ?
C1E C04 C1D C6D 33.2(5) . . . . ?
C1F C04 C1D C2D -37.2(4) . . . . ?
C03 C04 C1D C2D 83.5(4) . . . . ?
C1E C04 C1D C2D -155.2(3) . . . . ?
C6D C1D C2D C3D -2.8(6) . . . . ?
C04 C1D C2D C3D -174.6(3) . . . . ?
C1D C2D C3D C4D 1.0(6) . . . . ?
C2D C3D C4D C5D 1.1(6) . . . . ?
C3D C4D C5D C6D -1.4(7) . . . . ?
C2D C1D C6D C5D 2.5(6) . . . . ?
C04 C1D C6D C5D 174.2(3) . . . . ?
C4D C5D C6D C1D -0.4(6) . . . . ?
C1F C04 C1E C6E -77.8(4) . . . . ?
C03 C04 C1E C6E 159.6(3) . . . . ?
C1D C04 C1E C6E 46.1(5) . . . . ?
C1F C04 C1E C2E 93.3(4) . . . . ?
C03 C04 C1E C2E -29.3(5) . . . . ?
C1D C04 C1E C2E -142.8(3) . . . . ?
C6E C1E C2E C3E -0.6(6) . . . . ?
C04 C1E C2E C3E -171.6(3) . . . . ?
C1E C2E C3E C4E 0.8(6) . . . . ?
C2E C3E C4E C5E -0.6(6) . . . . ?
C3E C4E C5E C6E 0.3(6) . . . . ?
C2E C1E C6E C5E 0.2(6) . . . . ?
C04 C1E C6E C5E 171.5(4) . . . . ?
C4E C5E C6E C1E 0.0(6) . . . . ?
C03 C04 C1F C6F -148.2(3) . . . . ?
C1E C04 C1F C6F 88.6(4) . . . . ?
C1D C04 C1F C6F -34.7(4) . . . . ?
C03 C04 C1F C2F 41.2(4) . . . . ?
C1E C04 C1F C2F -82.0(4) . . . . ?
C1D C04 C1F C2F 154.7(3) . . . . ?
C6F C1F C2F C3F 1.2(5) . . . . ?
C04 C1F C2F C3F 172.2(3) . . . . ?
C1F C2F C3F C4F 0.1(6) . . . . ?
C2F C3F C4F C5F -1.0(6) . . . . ?
C3F C4F C5F C6F 0.5(6) . . . . ?
C4F C5F C6F C1F 0.9(6) . . . . ?
C2F C1F C6F C5F -1.7(5) . . . . ?
C04 C1F C6F C5F -172.5(3) . . . . ?
Zn2 O31 C05 O32 25.6(5) . . . . ?
Zn2 O31 C05 C06 -156.6(2) . . . . ?
Zn3 O32 C05 O31 -15.5(5) . . . . ?
Zn3 O32 C05 C06 166.7(2) . . . . ?
O31 C05 C06 C1H -177.0(3) . . . . ?
O32 C05 C06 C1H 0.9(4) . . . . ?
O31 C05 C06 C1I -57.6(4) . . . . ?
O32 C05 C06 C1I 120.3(3) . . . . ?
O31 C05 C06 C1G 63.3(4) . . . . ?
O32 C05 C06 C1G -118.8(3) . . . . ?
C1H C06 C1G C6G 33.6(4) . . . . ?
C1I C06 C1G C6G -87.1(4) . . . . ?
C05 C06 C1G C6G 153.8(3) . . . . ?
C1H C06 C1G C2G -150.9(3) . . . . ?
C1I C06 C1G C2G 88.4(4) . . . . ?
C05 C06 C1G C2G -30.6(4) . . . . ?
C6G C1G C2G C3G -1.7(5) . . . . ?
C06 C1G C2G C3G -177.3(3) . . . . ?
C1G C2G C3G C4G 0.1(6) . . . . ?
C2G C3G C4G C5G 1.8(6) . . . . ?
C3G C4G C5G C6G -2.1(6) . . . . ?
C2G C1G C6G C5G 1.3(6) . . . . ?
C06 C1G C6G C5G 177.2(3) . . . . ?
C4G C5G C6G C1G 0.5(6) . . . . ?
C1I C06 C1H C2H 3.4(4) . . . . ?
C05 C06 C1H C2H 120.9(4) . . . . ?
C1G C06 C1H C2H -117.4(4) . . . . ?
C1I C06 C1H C6H -179.9(3) . . . . ?
C05 C06 C1H C6H -62.4(4) . . . . ?
C1G C06 C1H C6H 59.3(4) . . . . ?
C6H C1H C2H C3H 0.2(5) . . . . ?
C06 C1H C2H C3H 177.0(3) . . . . ?
C1H C2H C3H C4H 0.5(6) . . . . ?
C2H C3H C4H C5H -0.5(6) . . . . ?
C3H C4H C5H C6H -0.2(6) . . . . ?
C4H C5H C6H C1H 0.9(6) . . . . ?
C2H C1H C6H C5H -0.9(5) . . . . ?
C06 C1H C6H C5H -177.7(3) . . . . ?
C1H C06 C1I C2I 79.1(4) . . . . ?
C05 C06 C1I C2I -39.7(4) . . . . ?
C1G C06 C1I C2I -161.3(3) . . . . ?
C1H C06 C1I C6I -94.6(4) . . . . ?
C05 C06 C1I C6I 146.6(3) . . . . ?
C1G C06 C1I C6I 24.9(4) . . . . ?
C6I C1I C2I C3I -0.3(5) . . . . ?
C06 C1I C2I C3I -174.3(3) . . . . ?
C1I C2I C3I C4I 0.9(6) . . . . ?
C2I C3I C4I C5I -0.2(6) . . . . ?
C3I C4I C5I C6I -1.0(6) . . . . ?
C4I C5I C6I C1I 1.5(5) . . . . ?
C2I C1I C6I C5I -0.9(5) . . . . ?
C06 C1I C6I C5I 172.9(3) . . . . ?
Zn1 O41 C07 O42 20.6(6) . . . . ?
Zn1 O41 C07 C08 -160.4(2) . . . . ?
Zn4 O42 C07 O41 -16.9(5) . . . . ?
Zn4 O42 C07 C08 164.1(2) . . . . ?
O41 C07 C08 C1K 117.5(3) . . . . ?
O42 C07 C08 C1K -63.4(4) . . . . ?
O41 C07 C08 C1L -121.5(3) . . . . ?
O42 C07 C08 C1L 57.6(4) . . . . ?
O41 C07 C08 C1J 2.6(4) . . . . ?
O42 C07 C08 C1J -178.3(3) . . . . ?
C1K C08 C1J C6J 104.9(4) . . . . ?
C1L C08 C1J C6J -19.5(5) . . . . ?
C07 C08 C1J C6J -137.4(3) . . . . ?
C1K C08 C1J C2J -66.7(4) . . . . ?
C1L C08 C1J C2J 168.9(3) . . . . ?
C07 C08 C1J C2J 51.0(4) . . . . ?
C6J C1J C2J C3J 1.7(5) . . . . ?
C08 C1J C2J C3J 173.7(3) . . . . ?
C1J C2J C3J C4J -0.5(6) . . . . ?
C2J C3J C4J C5J -0.7(6) . . . . ?
C3J C4J C5J C6J 0.7(6) . . . . ?
C2J C1J C6J C5J -1.7(5) . . . . ?
C08 C1J C6J C5J -173.4(3) . . . . ?
C4J C5J C6J C1J 0.5(6) . . . . ?
C1L C08 C1K C6K 54.1(4) . . . . ?
C1J C08 C1K C6K -70.9(4) . . . . ?
C07 C08 C1K C6K 168.9(3) . . . . ?
C1L C08 C1K C2K -133.0(4) . . . . ?
C1J C08 C1K C2K 102.0(4) . . . . ?
C07 C08 C1K C2K -18.2(5) . . . . ?
C6K C1K C2K C3K 0.0(6) . . . . ?
C08 C1K C2K C3K -173.0(3) . . . . ?
C1K C2K C3K C4K -0.6(6) . . . . ?
C2K C3K C4K C5K 0.8(6) . . . . ?
C3K C4K C5K C6K -0.4(6) . . . . ?
C4K C5K C6K C1K -0.1(6) . . . . ?
C2K C1K C6K C5K 0.4(6) . . . . ?
C08 C1K C6K C5K 173.6(3) . . . . ?
C1K C08 C1L C2L 18.9(4) . . . . ?
C1J C08 C1L C2L 138.3(3) . . . . ?
C07 C08 C1L C2L -99.0(4) . . . . ?
C1K C08 C1L C6L -168.3(3) . . . . ?
C1J C08 C1L C6L -49.0(4) . . . . ?
C07 C08 C1L C6L 73.8(4) . . . . ?
C6L C1L C2L C3L 0.9(5) . . . . ?
C08 C1L C2L C3L 173.8(3) . . . . ?
C1L C2L C3L C4L 0.4(6) . . . . ?
C2L C3L C4L C5L -0.3(6) . . . . ?
C3L C4L C5L C6L -1.2(6) . . . . ?
C4L C5L C6L C1L 2.6(6) . . . . ?
C2L C1L C6L C5L -2.4(5) . . . . ?
C08 C1L C6L C5L -175.5(3) . . . . ?
Zn2 O51 C09 O52 21.2(5) . . . . ?
Zn2 O51 C09 C10 -156.0(2) . . . . ?
Zn4 O52 C09 O51 -18.6(5) . . . . ?
Zn4 O52 C09 C10 158.6(2) . . . . ?
O51 C09 C10 C1M -146.4(3) . . . . ?
O52 C09 C10 C1M 36.2(4) . . . . ?
O51 C09 C10 C1O -25.4(4) . . . . ?
O52 C09 C10 C1O 157.2(3) . . . . ?
O51 C09 C10 C1N 93.4(4) . . . . ?
O52 C09 C10 C1N -84.0(4) . . . . ?
C1O C10 C1M C2M -73.5(4) . . . . ?
C1N C10 C1M C2M 165.8(3) . . . . ?
C09 C10 C1M C2M 49.0(4) . . . . ?
C1O C10 C1M C6M 102.3(4) . . . . ?
C1N C10 C1M C6M -18.3(4) . . . . ?
C09 C10 C1M C6M -135.2(3) . . . . ?
C6M C1M C2M C3M -2.0(5) . . . . ?
C10 C1M C2M C3M 174.0(3) . . . . ?
C1M C2M C3M C4M -0.2(6) . . . . ?
C2M C3M C4M C5M 1.7(6) . . . . ?
C3M C4M C5M C6M -1.0(6) . . . . ?
C2M C1M C6M C5M 2.7(5) . . . . ?
C10 C1M C6M C5M -173.2(3) . . . . ?
C4M C5M C6M C1M -1.3(6) . . . . ?
C1M C10 C1N C6N 89.3(4) . . . . ?
C1O C10 C1N C6N -31.5(4) . . . . ?
C09 C10 C1N C6N -152.1(3) . . . . ?
C1M C10 C1N C2N -87.5(4) . . . . ?
C1O C10 C1N C2N 151.6(3) . . . . ?
C09 C10 C1N C2N 31.1(4) . . . . ?
C6N C1N C2N C3N 1.1(5) . . . . ?
C10 C1N C2N C3N 178.0(3) . . . . ?
C1N C2N C3N C4N -0.8(6) . . . . ?
C2N C3N C4N C5N -0.4(6) . . . . ?
C3N C4N C5N C6N 1.3(6) . . . . ?
C2N C1N C6N C5N -0.2(5) . . . . ?
C10 C1N C6N C5N -177.2(3) . . . . ?
C4N C5N C6N C1N -1.0(6) . . . . ?
C1M C10 C1O C6O -5.9(5) . . . . ?
C1N C10 C1O C6O 116.1(4) . . . . ?
C09 C10 C1O C6O -126.8(4) . . . . ?
C1M C10 C1O C2O 178.2(3) . . . . ?
C1N C10 C1O C2O -59.7(4) . . . . ?
C09 C10 C1O C2O 57.4(4) . . . . ?
C6O C1O C2O C3O 0.6(5) . . . . ?
C10 C1O C2O C3O 176.6(3) . . . . ?
C1O C2O C3O C4O -1.4(6) . . . . ?
C2O C3O C4O C5O 1.4(6) . . . . ?
C3O C4O C5O C6O -0.7(6) . . . . ?
C2O C1O C6O C5O 0.0(5) . . . . ?
C10 C1O C6O C5O -175.9(3) . . . . ?
C4O C5O C6O C1O 0.0(6) . . . . ?
Zn4 O62 C11 O61 -18.0(5) . . . . ?
Zn4 O62 C11 C12 157.1(2) . . . . ?
Zn3 O61 C11 O62 14.4(5) . . . . ?
Zn3 O61 C11 C12 -160.7(2) . . . . ?
O62 C11 C12 C1P 20.8(4) . . . . ?
O61 C11 C12 C1P -163.7(3) . . . . ?
O62 C11 C12 C1R 143.4(3) . . . . ?
O61 C11 C12 C1R -41.0(4) . . . . ?
O62 C11 C12 C1Q -97.9(3) . . . . ?
O61 C11 C12 C1Q 77.6(4) . . . . ?
C1R C12 C1P C2P 116.8(4) . . . . ?
C1Q C12 C1P C2P -5.6(5) . . . . ?
C11 C12 C1P C2P -118.2(4) . . . . ?
C1R C12 C1P C6P -62.6(4) . . . . ?
C1Q C12 C1P C6P 174.9(3) . . . . ?
C11 C12 C1P C6P 62.4(4) . . . . ?
C6P C1P C2P C3P 2.0(6) . . . . ?
C12 C1P C2P C3P -177.5(4) . . . . ?
C1P C2P C3P C4P -0.4(6) . . . . ?
C2P C3P C4P C5P -1.6(7) . . . . ?
C3P C4P C5P C6P 2.0(7) . . . . ?
C4P C5P C6P C1P -0.5(6) . . . . ?
C2P C1P C6P C5P -1.5(6) . . . . ?
C12 C1P C6P C5P 178.0(4) . . . . ?
C1P C12 C1Q C2Q 106.7(4) . . . . ?
C1R C12 C1Q C2Q -16.3(5) . . . . ?
C11 C12 C1Q C2Q -138.2(3) . . . . ?
C1P C12 C1Q C6Q -73.6(4) . . . . ?
C1R C12 C1Q C6Q 163.5(3) . . . . ?
C11 C12 C1Q C6Q 41.5(4) . . . . ?
C6Q C1Q C2Q C3Q -2.3(5) . . . . ?
C12 C1Q C2Q C3Q 177.5(3) . . . . ?
C1Q C2Q C3Q C4Q 0.7(6) . . . . ?
C2Q C3Q C4Q C5Q 1.0(6) . . . . ?
C3Q C4Q C5Q C6Q -1.0(6) . . . . ?
C4Q C5Q C6Q C1Q -0.7(6) . . . . ?
C2Q C1Q C6Q C5Q 2.3(5) . . . . ?
C12 C1Q C6Q C5Q -177.4(3) . . . . ?
C1P C12 C1R C6R -20.0(5) . . . . ?
C1Q C12 C1R C6R 104.0(4) . . . . ?
C11 C12 C1R C6R -141.0(3) . . . . ?
C1P C12 C1R C2R 165.7(3) . . . . ?
C1Q C12 C1R C2R -70.3(4) . . . . ?
C11 C12 C1R C2R 44.8(5) . . . . ?
C6R C1R C2R C3R 0.4(6) . . . . ?
C12 C1R C2R C3R 174.9(4) . . . . ?
C1R C2R C3R C4R -0.2(6) . . . . ?
C2R C3R C4R C5R -0.8(7) . . . . ?
C3R C4R C5R C6R 1.5(6) . . . . ?
C2R C1R C6R C5R 0.4(6) . . . . ?
C12 C1R C6R C5R -174.2(4) . . . . ?
C4R C5R C6R C1R -1.3(6) . . . . ?
